data_1551981
loop_
_publ_author_name
'Joseph A. B. Abdalla'
'Alexa Caise'
'Christian P. Sindlinger'
'Remi Tirfoin'
'Amber L. Thompson'
'Alison J. Edwards'
'Simon Aldridge'

_publ_section_title
;
 Structural snapshots of concerted double E-H bond activation at a
 transition metal centre
;
_journal_name_full 'Nature Chemistry'
_journal_page_first 1256
_journal_page_last 1262
_journal_paper_doi 10.1038/nchem.2792
_journal_volume 9
_journal_year 2017
_chemical_absolute_configuration .
_chemical_compound_source .
_chemical_formula_moiety 'C16 Al F36 O4, C56 H93 Ga N2 P2 Rh'
_chemical_formula_sum 'C72 H93 Al F36 Ga N2 O4 P2 Rh'
_chemical_formula_weight 1996.04
_space_group_IT_number 2
_space_group_name_Hall '-P 1'
_space_group_name_H-M_alt 'P -1'
_symmetry_cell_setting triclinic
_symmetry_space_group_name_Hall '-P 1'
_symmetry_space_group_name_H-M 'P -1'
_atom_sites_solution_hydrogens difmap
_atom_sites_solution_primary other
_cell_angle_alpha 95.335(2)
_cell_angle_beta 90.4516(18)
_cell_angle_gamma 93.0358(18)
_cell_formula_units_Z 4
_cell_length_a 18.3055(4)
_cell_length_b 20.3348(5)
_cell_length_c 22.6830(5)
_cell_measurement_reflns_used 34439
_cell_measurement_temperature 150
_cell_measurement_theta_max 76
_cell_measurement_theta_min 3
_cell_volume 8394.4(3)
_computing_cell_refinement 'CrysAlisPro, (Agilent, 2011)'
_computing_data_collection 'SuperNova, (Oxford Diffraction, 2010)'
_computing_data_reduction 'CrysAlisPro, (Agilent, 2011)'
_computing_molecular_graphics 'CAMERON (Watkin et al., 1996)'
_computing_publication_material 'CRYSTALS (Betteridge et al., 2003)'
_computing_structure_refinement 'CRYSTALS (Betteridge et al., 2003)'
_computing_structure_solution 'Superflip (Palatinus & Chapuis, 2007)'
_diffrn_ambient_temperature 150
_diffrn_measured_fraction_theta_full 0.996
_diffrn_measured_fraction_theta_max 0.983
_diffrn_measurement_device Area
_diffrn_measurement_device_type 'Oxford Diffraction SuperNova'
_diffrn_measurement_method \w
_diffrn_radiation_monochromator graphite
_diffrn_radiation_type 'Cu K\a'
_diffrn_radiation_wavelength 1.54180
_diffrn_reflns_av_R_equivalents 0.044
_diffrn_reflns_limit_h_max 20
_diffrn_reflns_limit_h_min -23
_diffrn_reflns_limit_k_max 25
_diffrn_reflns_limit_k_min -17
_diffrn_reflns_limit_l_max 28
_diffrn_reflns_limit_l_min -28
_diffrn_reflns_number 90084
_diffrn_reflns_theta_full 73.332
_diffrn_reflns_theta_max 76.387
_diffrn_reflns_theta_min 3.067
_diffrn_standards_decay_% .
_diffrn_standards_interval_count .
_diffrn_standards_interval_time .
_diffrn_standards_number 0
_exptl_absorpt_coefficient_mu 3.597
_exptl_absorpt_correction_T_max 0.70
_exptl_absorpt_correction_T_min 0.51
_exptl_absorpt_correction_type multi-scan
_exptl_absorpt_process_details 'CrysAlisPro, (Agilent, 2011)'
_exptl_crystal_colour clear_intense_orange
_exptl_crystal_density_diffrn 1.579
_exptl_crystal_density_meas ?
_exptl_crystal_density_method 'not measured'
_exptl_crystal_description plates
_exptl_crystal_F_000 4056.003
_exptl_crystal_size_max 0.18
_exptl_crystal_size_mid 0.16
_exptl_crystal_size_min 0.10
_refine_diff_density_max 2.60
_refine_diff_density_min -1.58
_refine_ls_extinction_method None
_refine_ls_goodness_of_fit_ref 0.9910
_refine_ls_hydrogen_treatment mixed
_refine_ls_matrix_type full
_refine_ls_number_parameters 2689
_refine_ls_number_reflns 34486
_refine_ls_number_restraints 8031
_refine_ls_R_factor_all 0.0887
_refine_ls_R_factor_gt 0.0775
_refine_ls_shift/su_max 0.0093977
_refine_ls_shift/su_mean 0.0002539
_refine_ls_structure_factor_coef Fsqd
_refine_ls_weighting_details
;
 Method= Modified Sheldrick
 w=1/[\s^2^(F^2^) + ( 0.10P)^2^ +49.64P]
 ,where P=(max(Fo^2^,0) + 2Fc^2^)/3
;
_refine_ls_weighting_scheme calc
_refine_ls_wR_factor_all 0.2101
_refine_ls_wR_factor_gt 0.1974
_refine_ls_wR_factor_ref 0.2099
_reflns_limit_h_max 23
_reflns_limit_h_min -23
_reflns_limit_k_max 25
_reflns_limit_k_min -25
_reflns_limit_l_max 28
_reflns_limit_l_min 0
_reflns_number_gt 28778
_reflns_number_total 34634
_reflns_threshold_expression I>2.0\s(I)
_oxford_diffrn_Wilson_B_factor 1.97
_oxford_diffrn_Wilson_scale 0.47
_oxford_refine_ls_r_factor_ref 0.0886
_oxford_refine_ls_scale 1.475(5)
_oxford_reflns_number_all 34502
_oxford_reflns_threshold_expression_ref I>-3.0\s(I)
_cod_data_source_file 1000004.cif
_cod_data_source_block PCOD1000004
_cod_depositor_comments
;
The following automatic conversions were performed:

data item '_atom_sites_solution_primary' value 'Other' was changed to
'other' in accordance with the built-in table derived from the CIF
Core dictionary named 'cif_core.dic' version 2.4.5 last updated on
2014-11-21.

data item '_exptl_crystal_density_meas' value 'not measured' was
changed to '?' -- the value is perceived as not measured.

Automatic conversion script
Id: cif_fix_values 6909 2019-04-08 15:41:33Z antanas 
;
_cod_original_sg_symbol_H-M 'P -1 '
_cod_original_formula_sum 'C72 H93 Al1 F36 Ga1 N2 O4 P2 Rh1'
_cod_database_code 1551981

loop_
_symmetry_equiv_pos_as_xyz
x,y,z
-x,-y,-z

loop_
_atom_site_label
_atom_site_type_symbol
_atom_site_fract_x
_atom_site_fract_y
_atom_site_fract_z
_atom_site_U_iso_or_equiv
_atom_site_occupancy
_atom_site_adp_type
_atom_site_refinement_flags_posn
_atom_site_refinement_flags_adp
_atom_site_refinement_flags_occupancy
_atom_site_disorder_assembly
_atom_site_disorder_group
_atom_site_attached_hydrogens
Rh1 Rh 0.709145(16) 0.742110(16) 0.482486(15) 0.0224 1.0000 Uani D . . . . .
Ga1 Ga 0.83717(3) 0.74506(3) 0.49277(3) 0.0222 1.0000 Uani D . . . . .
N1 N 0.9054(2) 0.68240(18) 0.51521(18) 0.0250 1.0000 Uani . . . . . .
N2 N 0.9100(2) 0.81505(19) 0.48103(18) 0.0242 1.0000 Uani . . . . . .
C2 C 0.9785(3) 0.6951(2) 0.5195(2) 0.0275 1.0000 Uani . . . . . .
C3 C 1.0130(2) 0.7539(2) 0.5053(2) 0.0284 1.0000 Uani . . . . . .
C4 C 0.9828(2) 0.8089(2) 0.4868(2) 0.0263 1.0000 Uani . . . . . .
C5 C 1.0338(3) 0.8660(3) 0.4731(3) 0.0372 1.0000 Uani . . . . . .
C11 C 0.8784(2) 0.6156(2) 0.5238(2) 0.0300 1.0000 Uani . . . . . .
C12 C 0.8530(3) 0.6011(3) 0.5789(3) 0.0390 1.0000 Uani . . . . . .
C13 C 0.8288(3) 0.5350(3) 0.5851(3) 0.0489 1.0000 Uani . . . . . .
C14 C 0.8292(3) 0.4871(3) 0.5378(4) 0.0534 1.0000 Uani . . . . . .
C15 C 0.8551(3) 0.5029(3) 0.4843(4) 0.0482 1.0000 Uani . . . . . .
C16 C 0.8817(3) 0.5666(2) 0.4758(3) 0.0364 1.0000 Uani . . . . . .
C17 C 0.8538(4) 0.6520(4) 0.6317(3) 0.0529 1.0000 Uani . . . . . .
C18 C 0.9155(3) 0.5802(3) 0.4170(3) 0.0425 1.0000 Uani . . . . . .
C21 C 0.8850(2) 0.8782(2) 0.4677(2) 0.0287 1.0000 Uani . . . . . .
C22 C 0.8700(3) 0.8893(3) 0.4088(3) 0.0364 1.0000 Uani . . . . . .
C23 C 0.8430(3) 0.9494(3) 0.3976(3) 0.0435 1.0000 Uani . . . . . .
C24 C 0.8318(3) 0.9976(3) 0.4432(3) 0.0455 1.0000 Uani . . . . . .
C25 C 0.8482(3) 0.9871(3) 0.5010(3) 0.0394 1.0000 Uani . . . . . .
C26 C 0.8765(3) 0.9273(2) 0.5146(3) 0.0318 1.0000 Uani . . . . . .
C27 C 0.8829(3) 0.8373(3) 0.3578(3) 0.0440 1.0000 Uani . . . . . .
C28 C 0.8990(3) 0.9188(3) 0.5777(3) 0.0355 1.0000 Uani . . . . . .
C31 C 0.7767(5) 0.6646(5) 0.6522(4) 0.0785 1.0000 Uani . . . . . .
C32 C 0.8984(6) 0.6299(7) 0.6834(4) 0.1003 1.0000 Uani . . . . . .
C33 C 0.8573(4) 0.5891(4) 0.3701(3) 0.0523 1.0000 Uani . . . . . .
C34 C 0.9662(4) 0.5261(3) 0.3946(4) 0.0559 1.0000 Uani . . . . . .
C35 C 0.8115(5) 0.7988(5) 0.3378(4) 0.0793 1.0000 Uani . . . . . .
C36 C 0.9204(5) 0.8656(5) 0.3049(3) 0.0673 1.0000 Uani . . . . . .
C37 C 0.8336(4) 0.9028(4) 0.6155(3) 0.0570 1.0000 Uani . . . . . .
C38 C 0.9431(4) 0.9795(3) 0.6068(3) 0.0534 1.0000 Uani . . . . . .
P1 P 0.62308(6) 0.65969(5) 0.44723(5) 0.0216 1.0000 Uani . . . . . .
P2 P 0.62478(6) 0.82145(6) 0.50495(5) 0.0259 1.0000 Uani . . . . . .
C51 C 0.5289(3) 0.6820(2) 0.4309(3) 0.0327 1.0000 Uani . . . . . .
C52 C 0.5188(3) 0.7546(3) 0.4241(3) 0.0363 1.0000 Uani . . . . . .
C53 C 0.5291(3) 0.7977(3) 0.4837(3) 0.0351 1.0000 Uani . . . . . .
C61 C 0.6503(2) 0.6151(2) 0.3767(2) 0.0286 1.0000 Uani . . . . . .
C62 C 0.6572(4) 0.6619(3) 0.3283(3) 0.0465 1.0000 Uani . . . . . .
C63 C 0.6869(4) 0.6269(5) 0.2716(3) 0.0635 1.0000 Uani . . . . . .
C64 C 0.6409(4) 0.5642(5) 0.2510(3) 0.0662 1.0000 Uani . . . . . .
C65 C 0.6337(4) 0.5181(4) 0.2997(3) 0.0554 1.0000 Uani . . . . . .
C66 C 0.6025(3) 0.5524(3) 0.3558(3) 0.0404 1.0000 Uani . . . . . .
C71 C 0.6020(2) 0.5930(2) 0.4954(2) 0.0269 1.0000 Uani . . . . . .
C72 C 0.6632(3) 0.5461(3) 0.5020(3) 0.0367 1.0000 Uani . . . . . .
C73 C 0.6357(4) 0.4892(3) 0.5374(3) 0.0498 1.0000 Uani . . . . . .
C74 C 0.6048(4) 0.5140(4) 0.5968(3) 0.0610 1.0000 Uani . . . . . .
C75 C 0.5472(4) 0.5632(4) 0.5911(3) 0.0507 1.0000 Uani . . . . . .
C76 C 0.5760(3) 0.6203(3) 0.5567(2) 0.0392 1.0000 Uani . . . . . .
C81 C 0.6425(3) 0.9009(2) 0.4709(2) 0.0280 1.0000 Uani . . . . . .
C82 C 0.6003(3) 0.9595(3) 0.4986(3) 0.0363 1.0000 Uani . . . . . .
C83 C 0.6172(3) 1.0225(3) 0.4688(3) 0.0402 1.0000 Uani . . . . . .
C84 C 0.6013(3) 1.0123(3) 0.4025(3) 0.0439 1.0000 Uani . . . . . .
C85 C 0.6439(4) 0.9559(3) 0.3742(3) 0.0450 1.0000 Uani . . . . . .
C86 C 0.6287(3) 0.8919(3) 0.4036(2) 0.0374 1.0000 Uani . . . . . .
C91 C 0.6239(3) 0.8484(3) 0.5855(2) 0.0333 1.0000 Uani . . . . . .
C92 C 0.6600(3) 0.7998(3) 0.6239(3) 0.0414 1.0000 Uani . . . . . .
C93 C 0.6689(4) 0.8315(4) 0.6874(3) 0.0522 1.0000 Uani . . . . . .
C94 C 0.5960(5) 0.8475(4) 0.7135(3) 0.0572 1.0000 Uani . . . . . .
C95 C 0.5563(4) 0.8935(4) 0.6753(3) 0.0572 1.0000 Uani . . . . . .
C96 C 0.5492(4) 0.8646(3) 0.6110(3) 0.0476 1.0000 Uani . . . . . .
C312 C 1.0258(3) 0.6431(3) 0.5394(3) 0.0376 1.0000 Uani . . . . . .
C231 C 0.2011(5) 0.3370(5) -0.1393(4) 0.0796 1.0000 Uani . . . . . .
Rh2 Rh 0.301397(17) 0.253521(16) 0.005626(16) 0.0246 1.0000 Uani D . . . . .
Ga2 Ga 0.17387(3) 0.25185(3) 0.01720(3) 0.0245 1.0000 Uani D . . . . .
N201 N 0.1039(2) 0.31901(19) 0.01560(18) 0.0260 1.0000 Uani . . . . . .
N202 N 0.1028(2) 0.1806(2) 0.03056(18) 0.0266 1.0000 Uani . . . . . .
C201 C -0.0183(3) 0.3638(3) 0.0138(3) 0.0416 1.0000 Uani . . . . . .
C202 C 0.0312(3) 0.3088(3) 0.0216(2) 0.0326 1.0000 Uani . . . . . .
C203 C -0.0016(2) 0.2485(3) 0.0358(2) 0.0305 1.0000 Uani . . . . . .
C204 C 0.0305(2) 0.1889(2) 0.0386(2) 0.0278 1.0000 Uani . . . . . .
C205 C -0.0193(3) 0.1291(3) 0.0481(3) 0.0368 1.0000 Uani . . . . . .
C211 C 0.1293(3) 0.3852(2) 0.0034(2) 0.0300 1.0000 Uani . . . . . .
C212 C 0.1416(3) 0.3997(3) -0.0543(3) 0.0348 1.0000 Uani . . . . . .
C213 C 0.1618(3) 0.4646(3) -0.0641(3) 0.0461 1.0000 Uani . . . . . .
C214 C 0.1698(3) 0.5130(3) -0.0180(4) 0.0503 1.0000 Uani . . . . . .
C215 C 0.1584(3) 0.4988(3) 0.0395(3) 0.0439 1.0000 Uani . . . . . .
C216 C 0.1372(3) 0.4341(3) 0.0522(3) 0.0351 1.0000 Uani . . . . . .
C217 C 0.1312(4) 0.3475(3) -0.1069(3) 0.0481 1.0000 Uani . . . . . .
C218 C 0.1222(3) 0.4194(3) 0.1153(3) 0.0432 1.0000 Uani . . . . . .
C221 C 0.1265(3) 0.1138(2) 0.0236(2) 0.0309 1.0000 Uani . . . . . .
C222 C 0.1495(3) 0.0833(3) 0.0732(3) 0.0356 1.0000 Uani . . . . . .
C223 C 0.1733(3) 0.0196(3) 0.0633(3) 0.0475 1.0000 Uani . . . . . .
C224 C 0.1751(3) -0.0128(3) 0.0071(4) 0.0518 1.0000 Uani . . . . . .
C225 C 0.1502(3) 0.0172(3) -0.0406(3) 0.0494 1.0000 Uani . . . . . .
C226 C 0.1231(3) 0.0806(3) -0.0334(3) 0.0378 1.0000 Uani . . . . . .
C227 C 0.1448(3) 0.1181(3) 0.1353(3) 0.0438 1.0000 Uani . . . . . .
C228 C 0.0890(5) 0.1084(3) -0.0862(3) 0.0586 1.0000 Uani . . . . . .
C232 C 0.0727(6) 0.3669(7) -0.1503(5) 0.1174 1.0000 Uani . . . . . .
C233 C 0.1930(4) 0.4065(5) 0.1473(3) 0.0667 1.0000 Uani . . . . . .
C234 C 0.0822(5) 0.4741(4) 0.1505(4) 0.0691 1.0000 Uani . . . . . .
C235 C 0.1353(4) 0.0701(5) 0.1833(4) 0.0681 1.0000 Uani . . . . . .
C236 C 0.2108(4) 0.1669(4) 0.1514(3) 0.0537 1.0000 Uani . . . . . .
C237 C 0.1454(8) 0.1268(6) -0.1314(4) 0.1205 1.0000 Uani . . . . . .
C238 C 0.0288(4) 0.0602(4) -0.1155(4) 0.0653 1.0000 Uani . . . . . .
P201 P 0.39657(6) 0.32746(6) 0.03804(5) 0.0252 1.0000 Uani . . . . . .
P202 P 0.37732(6) 0.17056(6) -0.02892(5) 0.0269 1.0000 Uani . . . . . .
C251 C 0.4909(3) 0.3008(3) 0.0294(3) 0.0370 1.0000 Uani . . . . . .
C252 C 0.5074(3) 0.2554(3) -0.0255(3) 0.0404 1.0000 Uani . . . . . .
C253 C 0.4778(3) 0.1840(3) -0.0221(3) 0.0346 1.0000 Uani . . . . . .
C261 C 0.4044(3) 0.4074(2) 0.0050(2) 0.0279 1.0000 Uani . . . . . .
C262 C 0.4107(3) 0.3974(3) -0.0629(2) 0.0339 1.0000 Uani . . . . . .
C263 C 0.4255(3) 0.4632(3) -0.0885(2) 0.0393 1.0000 Uani . . . . . .
C264 C 0.3680(3) 0.5123(3) -0.0706(3) 0.0404 1.0000 Uani . . . . . .
C265 C 0.3598(3) 0.5208(3) -0.0036(3) 0.0373 1.0000 Uani . . . . . .
C266 C 0.3441(3) 0.4542(3) 0.0218(3) 0.0353 1.0000 Uani . . . . . .
C271 C 0.3918(3) 0.3515(3) 0.1183(2) 0.0310 1.0000 Uani . . . . . .
C272 C 0.3760(4) 0.2912(3) 0.1524(3) 0.0456 1.0000 Uani . . . . . .
C273 C 0.3617(5) 0.3119(4) 0.2177(3) 0.0653 1.0000 Uani . . . . . .
C274 C 0.4265(6) 0.3538(4) 0.2452(3) 0.0728 1.0000 Uani . . . . . .
C275 C 0.4440(5) 0.4142(4) 0.2116(3) 0.0616 1.0000 Uani . . . . . .
C276 C 0.4563(4) 0.3940(3) 0.1463(3) 0.0437 1.0000 Uani . . . . . .
C281 C 0.3630(3) 0.1469(3) -0.1095(2) 0.0341 1.0000 Uani . . . . . .
C282 C 0.4208(5) 0.1143(4) -0.1438(4) 0.0418 0.7060(17) Uani . . P 1 1 .
C283 C 0.3959(6) 0.0968(5) -0.2092(4) 0.0495 0.7060(17) Uani . . P 1 1 .
C284 C 0.3788(7) 0.1597(6) -0.2374(5) 0.0529 0.7060(17) Uani . . P 1 1 .
C285 C 0.3197(6) 0.1955(5) -0.2029(4) 0.0496 0.7060(17) Uani . . P 1 1 .
C286 C 0.3426(6) 0.2113(4) -0.1379(4) 0.0404 0.7060(17) Uani . . P 1 1 .
C291 C 0.3608(3) 0.0950(2) 0.0101(2) 0.0313 1.0000 Uani . . . . . .
C292 C 0.3797(3) 0.1115(3) 0.0763(2) 0.0385 1.0000 Uani . . . . . .
C293 C 0.3673(3) 0.0520(3) 0.1123(3) 0.0419 1.0000 Uani . . . . . .
C294 C 0.4092(3) -0.0062(3) 0.0865(3) 0.0423 1.0000 Uani . . . . . .
C295 C 0.3877(3) -0.0239(3) 0.0219(3) 0.0394 1.0000 Uani . . . . . .
C296 C 0.4006(3) 0.0347(3) -0.0146(2) 0.0348 1.0000 Uani . . . . . .
C382 C 0.2946(11) 0.1030(11) -0.1261(10) 0.0448 0.2940(17) Uani . . P 1 2 .
C383 C 0.2857(13) 0.0819(12) -0.1915(10) 0.0569 0.2940(17) Uani . . P 1 2 .
C384 C 0.2969(16) 0.1407(14) -0.2274(11) 0.0736 0.2940(17) Uani . . P 1 2 .
C385 C 0.3681(16) 0.1768(14) -0.2154(11) 0.0532 0.2940(17) Uani . . P 1 2 .
C386 C 0.3802(14) 0.1992(10) -0.1489(9) 0.0409 0.2940(17) Uani . . P 1 2 .
Al1 Al 0.77099(8) 0.24218(7) 0.26136(6) 0.0262 1.0000 Uani . U . . . .
O1 O 0.8123(2) 0.30450(19) 0.22648(16) 0.0743 1.0000 Uani D U . . . .
O2 O 0.7352(2) 0.27379(19) 0.32646(17) 0.0785 1.0000 Uani D U . . . .
O3 O 0.8319(2) 0.1862(2) 0.27491(18) 0.0839 1.0000 Uani D U . . . .
O4 O 0.7057(2) 0.2046(2) 0.2169(2) 0.1050 1.0000 Uani D U . . . .
C111 C 0.82991(14) 0.36595(12) 0.21353(11) 0.0674 1.0000 Uani D U . . . .
C112 C 0.86194(17) 0.40786(16) 0.27090(14) 0.0895 1.0000 Uani D . . . . .
C113 C 0.75896(16) 0.39805(15) 0.19127(13) 0.0819 1.0000 Uani D . . . . .
C114 C 0.88917(16) 0.36353(15) 0.16325(13) 0.0847 1.0000 Uani D . . . . .
C121 C 0.69747(17) 0.27512(14) 0.37561(13) 0.0796 1.0000 Uani D U . . . .
C122 C 0.7097(2) 0.21012(19) 0.40674(19) 0.0948 0.6223(18) Uani D . P 2 1 .
C123 C 0.7242(3) 0.33799(19) 0.41806(18) 0.0960 0.6223(18) Uani D . P 2 1 .
C124 C 0.6147(2) 0.2789(2) 0.3600(2) 0.1061 0.6223(18) Uani D . P 2 1 .
C125 C 0.6692(3) 0.2017(2) 0.3860(2) 0.0792 0.3777(18) Uani D . P 2 2 .
C126 C 0.7485(3) 0.3047(3) 0.4290(2) 0.0997 0.3777(18) Uani D . P 2 2 .
C127 C 0.6299(3) 0.3199(3) 0.3700(2) 0.0951 0.3777(18) Uani D . P 2 2 .
C131 C 0.89394(17) 0.15654(14) 0.27460(13) 0.0867 1.0000 Uani D U . . . .
C132 C 0.9431(2) 0.1811(2) 0.22374(16) 0.1058 0.8242(18) Uani D . P 3 1 .
C133 C 0.8776(2) 0.07939(17) 0.26362(17) 0.1081 0.8242(18) Uani D . P 3 1 .
C134 C 0.9340(2) 0.17405(17) 0.33613(15) 0.0960 0.8242(18) Uani D . P 3 1 .
C135 C 0.9104(4) 0.1278(5) 0.2092(2) 0.0963 0.1758(18) Uani D . P 3 2 .
C136 C 0.8872(3) 0.0984(4) 0.3162(4) 0.0881 0.1758(18) Uani D . P 3 2 .
C137 C 0.9576(3) 0.2084(2) 0.2981(4) 0.0941 0.1758(18) Uani D . P 3 2 .
C141 C 0.66748(19) 0.17086(18) 0.17445(16) 0.1119 1.0000 Uani D U . . . .
C142 C 0.7070(3) 0.1779(3) 0.11396(19) 0.1332 0.7854(18) Uani D . P 4 1 .
C143 C 0.6610(3) 0.0961(2) 0.1871(2) 0.1312 0.7854(18) Uani D . P 4 1 .
C144 C 0.5892(2) 0.1987(2) 0.1721(2) 0.1301 0.7854(18) Uani D . P 4 1 .
C145 C 0.7205(3) 0.1286(5) 0.1334(3) 0.1169 0.2146(18) Uani D . P 4 2 .
C146 C 0.6090(4) 0.1234(4) 0.2024(2) 0.1194 0.2146(18) Uani D . P 4 2 .
C147 C 0.6275(5) 0.2204(3) 0.1369(4) 0.1203 0.2146(18) Uani D . P 4 2 .
F11 F 0.9061(3) 0.3711(3) 0.2982(2) 0.1240 1.0000 Uani D . . . . .
F12 F 0.8981(3) 0.4609(3) 0.2547(2) 0.1290 1.0000 Uani D . . . . .
F13 F 0.8066(3) 0.4249(2) 0.30557(19) 0.0996 1.0000 Uani D . . . . .
F14 F 0.7045(2) 0.3825(2) 0.2251(2) 0.0923 1.0000 Uani D . . . . .
F15 F 0.7453(2) 0.3744(3) 0.1359(2) 0.1253 1.0000 Uani D . . . . .
F16 F 0.7716(2) 0.4632(2) 0.1949(2) 0.0975 1.0000 Uani D . . . . .
F17 F 0.9523(2) 0.3503(3) 0.1866(2) 0.1068 1.0000 Uani D . . . . .
F18 F 0.8943(2) 0.4222(2) 0.1415(2) 0.0998 1.0000 Uani D . . . . .
F19 F 0.8680(3) 0.3169(3) 0.1216(2) 0.1120 1.0000 Uani D . . . . .
F21 F 0.6544(4) 0.2001(3) 0.4422(3) 0.0996 0.6223(18) Uani D . P 2 1 .
F22 F 0.7128(5) 0.1600(3) 0.3652(3) 0.1152 0.6223(18) Uani D . P 2 1 .
F23 F 0.7717(4) 0.2185(3) 0.4372(4) 0.1295 0.6223(18) Uani D . P 2 1 .
F24 F 0.7970(3) 0.3440(3) 0.4167(3) 0.1053 0.6223(18) Uani D . P 2 1 .
F25 F 0.6951(4) 0.3912(2) 0.3987(3) 0.1073 0.6223(18) Uani D . P 2 1 .
F26 F 0.7019(5) 0.3295(3) 0.4723(3) 0.1427 0.6223(18) Uani D . P 2 1 .
F27 F 0.5891(3) 0.2197(4) 0.3385(4) 0.1501 0.6223(18) Uani D . P 2 1 .
F28 F 0.6086(3) 0.3221(4) 0.3199(4) 0.1256 0.6223(18) Uani D . P 2 1 .
F29 F 0.5804(3) 0.2984(5) 0.4083(3) 0.1289 0.6223(18) Uani D . P 2 1 .
F31 F 0.9910(3) 0.1366(3) 0.2098(3) 0.1678 0.8242(18) Uani D . P 3 1 .
F32 F 0.9766(3) 0.2383(3) 0.2432(2) 0.1138 0.8242(18) Uani D . P 3 1 .
F33 F 0.9003(3) 0.1883(3) 0.1773(2) 0.1258 0.8242(18) Uani D . P 3 1 .
F34 F 0.8623(5) 0.0644(2) 0.2073(3) 0.1602 0.8242(18) Uani D . P 3 1 .
F35 F 0.8216(4) 0.0629(2) 0.2962(3) 0.1365 0.8242(18) Uani D . P 3 1 .
F36 F 0.9369(3) 0.0495(2) 0.2791(3) 0.1412 0.8242(18) Uani D . P 3 1 .
F37 F 1.0045(3) 0.1602(4) 0.3300(2) 0.1328 0.8242(18) Uani D U P 3 1 .
F38 F 0.9020(3) 0.1377(3) 0.37560(18) 0.0952 0.8242(18) Uani D . P 3 1 .
F39 F 0.9282(4) 0.2375(3) 0.3520(2) 0.1321 0.8242(18) Uani D . P 3 1 .
F41 F 0.6798(5) 0.1314(4) 0.0749(2) 0.1863 0.7854(18) Uani D . P 4 1 .
F42 F 0.7778(4) 0.1714(5) 0.1220(3) 0.1578 0.7854(18) Uani D . P 4 1 .
F43 F 0.6954(5) 0.2371(4) 0.0970(3) 0.1486 0.7854(18) Uani D . P 4 1 .
F44 F 0.6066(5) 0.0660(3) 0.1541(4) 0.1466 0.7854(18) Uani D . P 4 1 .
F45 F 0.7236(4) 0.0693(3) 0.1733(4) 0.1727 0.7854(18) Uani D . P 4 1 .
F46 F 0.6474(5) 0.0931(3) 0.2438(3) 0.1576 0.7854(18) Uani D . P 4 1 .
F47 F 0.5576(3) 0.1761(5) 0.1209(3) 0.1772 0.7854(18) Uani D . P 4 1 .
F48 F 0.5513(3) 0.1784(4) 0.2164(4) 0.1599 0.7854(18) Uani D . P 4 1 .
F49 F 0.5964(3) 0.2639(3) 0.1766(5) 0.1578 0.7854(18) Uani D . P 4 1 .
F121 F 0.6304(6) 0.2039(3) 0.4347(4) 0.0888 0.3777(18) Uani D . P 2 2 .
F122 F 0.6286(6) 0.1777(4) 0.3402(4) 0.1010 0.3777(18) Uani D . P 2 2 .
F123 F 0.7267(5) 0.1658(3) 0.3914(6) 0.0924 0.3777(18) Uani D . P 2 2 .
F124 F 0.8086(5) 0.2712(6) 0.4281(5) 0.1345 0.3777(18) Uani D . P 2 2 .
F125 F 0.7646(7) 0.3675(4) 0.4226(4) 0.1153 0.3777(18) Uani D . P 2 2 .
F126 F 0.7130(5) 0.2985(7) 0.4787(3) 0.1380 0.3777(18) Uani D . P 2 2 .
F127 F 0.5765(4) 0.2838(5) 0.3413(6) 0.1238 0.3777(18) Uani D . P 2 2 .
F128 F 0.6505(5) 0.3700(5) 0.3409(6) 0.1355 0.3777(18) Uani D . P 2 2 .
F129 F 0.6088(6) 0.3409(6) 0.4244(3) 0.1170 0.3777(18) Uani D . P 2 2 .
F131 F 0.9612(9) 0.0848(9) 0.2113(3) 0.1114 0.1758(18) Uani D . P 3 2 .
F132 F 0.9333(11) 0.1773(7) 0.1790(4) 0.0959 0.1758(18) Uani D . P 3 2 .
F133 F 0.8494(6) 0.0988(10) 0.1855(5) 0.1121 0.1758(18) Uani D . P 3 2 .
F134 F 0.9128(12) 0.0450(5) 0.2878(7) 0.0884 0.1758(18) Uani D . P 3 2 .
F135 F 0.8173(5) 0.0878(8) 0.3290(9) 0.0872 0.1758(18) Uani D . P 3 2 .
F136 F 0.9261(10) 0.1162(8) 0.3650(6) 0.0978 0.1758(18) Uani D . P 3 2 .
F137 F 1.0033(7) 0.2168(9) 0.2543(7) 0.0983 0.1758(18) Uani D . P 3 2 .
F138 F 0.9916(9) 0.1848(7) 0.3426(8) 0.1155 0.1758(18) Uani D U P 3 2 .
F139 F 0.9284(4) 0.2647(5) 0.3160(10) 0.1029 0.1758(18) Uani D . P 3 2 .
F141 F 0.6971(7) 0.0658(5) 0.1309(8) 0.1097 0.2146(18) Uani D . P 4 2 .
F142 F 0.7870(4) 0.1366(9) 0.1565(7) 0.1351 0.2146(18) Uani D . P 4 2 .
F143 F 0.7194(9) 0.1497(9) 0.0802(4) 0.1245 0.2146(18) Uani D . P 4 2 .
F144 F 0.5689(10) 0.0913(10) 0.1590(4) 0.1277 0.2146(18) Uani D . P 4 2 .
F145 F 0.6438(8) 0.0815(8) 0.2319(9) 0.1311 0.2146(18) Uani D . P 4 2 .
F146 F 0.5675(9) 0.1598(7) 0.2384(9) 0.1307 0.2146(18) Uani D . P 4 2 .
F147 F 0.6282(12) 0.1972(7) 0.0805(4) 0.1250 0.2146(18) Uani D . P 4 2 .
F148 F 0.5593(7) 0.2243(10) 0.1556(9) 0.1180 0.2146(18) Uani D . P 4 2 .
F149 F 0.6630(11) 0.2787(5) 0.1448(9) 0.1422 0.2146(18) Uani D . P 4 2 .
Al2 Al 0.25951(8) 0.74991(7) 0.23696(7) 0.0299 1.0000 Uani . U . . . .
O5 O 0.3159(4) 0.6865(4) 0.2453(4) 0.0443 0.575(7) Uani . U P 5 1 .
O6 O 0.1855(5) 0.7404(5) 0.2798(4) 0.0453 0.534(7) Uani . U P 6 1 .
O7 O 0.2386(5) 0.7454(4) 0.1608(3) 0.0387 0.572(6) Uani . U P 7 1 .
O8 O 0.2991(2) 0.8261(2) 0.2617(2) 0.0882 0.9469(17) Uani D U P 9 1 .
O15 O 0.3244(8) 0.6989(7) 0.2194(7) 0.0691 0.425(7) Uani . U P 5 2 .
O16 O 0.2041(6) 0.7155(7) 0.2906(5) 0.0530 0.466(7) Uani . U P 6 2 .
O17 O 0.2069(6) 0.7623(7) 0.1786(6) 0.0524 0.428(6) Uani . U P 7 2 .
O18 O 0.304(2) 0.8221(15) 0.2554(16) 0.0700 0.0531(17) Uani D U P 9 2 .
C151 C 0.3716(3) 0.6506(3) 0.2221(3) 0.0438 1.0000 Uani . U . . . .
C152 C 0.3769(4) 0.6053(4) 0.2726(3) 0.0592 1.0000 Uani . U . . . .
C153 C 0.4462(4) 0.6904(4) 0.2178(3) 0.0539 1.0000 Uani . . . . . .
C154 C 0.3554(5) 0.6094(4) 0.1622(4) 0.0687 1.0000 Uani . . . . . .
C161 C 0.1356(4) 0.6952(4) 0.3045(3) 0.0596 1.0000 Uani . U . . . .
C162 C 0.1182(5) 0.6313(5) 0.2640(5) 0.0824 1.0000 Uani . . . . . .
C163 C 0.0705(5) 0.7387(5) 0.3046(4) 0.0782 1.0000 Uani . . . . . .
C164 C 0.1523(5) 0.6806(6) 0.3688(4) 0.0824 1.0000 Uani . . . . . .
C171 C 0.2118(4) 0.7794(3) 0.1177(3) 0.0570 1.0000 Uani . U . . . .
C172 C 0.2127(6) 0.7245(4) 0.0643(5) 0.0829 1.0000 Uani . . . . . .
C173 C 0.2707(4) 0.8337(4) 0.1058(4) 0.0632 1.0000 Uani . . . . . .
C174 C 0.1365(5) 0.8081(5) 0.1205(4) 0.0754 1.0000 Uani . . . . . .
C181 C 0.32480(16) 0.87235(13) 0.30328(14) 0.0925 0.9469(17) Uani D U P 9 1 .
C182 C 0.31304(19) 0.84607(17) 0.36688(15) 0.1032 0.9469(17) Uani D . P 9 1 .
C183 C 0.28194(18) 0.93757(17) 0.29901(19) 0.1094 0.9469(17) Uani D . P 9 1 .
C184 C 0.40900(17) 0.88730(15) 0.29300(17) 0.0950 0.9469(17) Uani D . P 9 1 .
C185 C 0.3308(15) 0.8705(12) 0.2934(12) 0.0694 0.0531(17) Uani D U P 9 2 .
C186 C 0.2662(15) 0.9127(14) 0.3188(15) 0.0695 0.0531(17) Uani D . P 9 2 .
C187 C 0.3869(18) 0.9156(16) 0.2604(14) 0.0683 0.0531(17) Uani D . P 9 2 .
C188 C 0.3710(18) 0.8400(14) 0.3455(15) 0.0702 0.0531(17) Uani D . P 9 2 .
F51 F 0.3234(3) 0.5568(3) 0.2668(3) 0.0934 1.0000 Uani . . . . . .
F52 F 0.3738(4) 0.6373(3) 0.3249(2) 0.0985 1.0000 Uani . . . . . .
F53 F 0.4383(2) 0.5734(2) 0.2714(2) 0.0640 1.0000 Uani . . . . . .
F54 F 0.4725(3) 0.7098(3) 0.2720(2) 0.0876 1.0000 Uani . . . . . .
F55 F 0.4374(3) 0.7426(2) 0.1889(3) 0.0852 1.0000 Uani . . . . . .
F56 F 0.4965(3) 0.6558(3) 0.1910(3) 0.0844 1.0000 Uani . . . . . .
F57 F 0.2848(4) 0.5900(3) 0.1592(3) 0.1268 1.0000 Uani . . . . . .
F58 F 0.3718(4) 0.6453(3) 0.1173(2) 0.0954 1.0000 Uani . . . . . .
F59 F 0.3929(4) 0.5554(2) 0.1558(2) 0.0991 1.0000 Uani . . . . . .
F61 F 0.0507(3) 0.6057(3) 0.2725(3) 0.0947 1.0000 Uani . . . . . .
F62 F 0.1230(4) 0.6414(3) 0.2080(2) 0.1057 1.0000 Uani . . . . . .
F63 F 0.1651(4) 0.5862(4) 0.2768(4) 0.1292 1.0000 Uani . . . . . .
F64 F 0.0155(3) 0.7173(4) 0.3377(3) 0.1079 1.0000 Uani . . . . . .
F65 F 0.0443(4) 0.7408(3) 0.2502(3) 0.0988 1.0000 Uani . . . . . .
F66 F 0.0858(4) 0.8004(3) 0.3260(3) 0.1197 1.0000 Uani . . . . . .
F67 F 0.1033(3) 0.6369(4) 0.3883(3) 0.1011 1.0000 Uani . . . . . .
F68 F 0.1523(3) 0.7355(4) 0.4055(2) 0.1023 1.0000 Uani . . . . . .
F69 F 0.2183(3) 0.6567(5) 0.3727(3) 0.1310 1.0000 Uani . . . . . .
F71 F 0.1793(3) 0.7423(3) 0.0164(2) 0.0801 1.0000 Uani . . . . . .
F72 F 0.1781(4) 0.6697(3) 0.0777(3) 0.1244 1.0000 Uani . . . . . .
F73 F 0.2813(4) 0.7108(3) 0.0482(4) 0.1236 1.0000 Uani . . . . . .
F74 F 0.2699(3) 0.8481(3) 0.0499(3) 0.0836 1.0000 Uani . . . . . .
F75 F 0.3368(3) 0.8167(3) 0.1193(3) 0.0955 1.0000 Uani . . . . . .
F76 F 0.2604(3) 0.8893(2) 0.1385(3) 0.0836 1.0000 Uani . . . . . .
F77 F 0.1243(3) 0.8480(3) 0.0784(3) 0.0818 1.0000 Uani . . . . . .
F78 F 0.1293(4) 0.8420(4) 0.1726(3) 0.1206 1.0000 Uani . . . . . .
F79 F 0.0832(3) 0.7600(4) 0.1153(3) 0.1011 1.0000 Uani . . . . . .
F81 F 0.3576(3) 0.8813(3) 0.40527(19) 0.1306 0.9469(17) Uani D . P 9 1 .
F82 F 0.3281(3) 0.7828(2) 0.36334(19) 0.1026 0.9469(17) Uani D . P 9 1 .
F83 F 0.2448(3) 0.8532(3) 0.3819(2) 0.1347 0.9469(17) Uani D . P 9 1 .
F84 F 0.2941(3) 0.9765(2) 0.3482(3) 0.1384 0.9469(17) Uani D . P 9 1 .
F85 F 0.2119(3) 0.9209(2) 0.2924(3) 0.1513 0.9469(17) Uani D . P 9 1 .
F86 F 0.3064(3) 0.9670(2) 0.2528(3) 0.1261 0.9469(17) Uani D . P 9 1 .
F87 F 0.4298(2) 0.9431(2) 0.3248(3) 0.1189 0.9469(17) Uani D . P 9 1 .
F88 F 0.4189(2) 0.8930(3) 0.2362(3) 0.1175 0.9469(17) Uani D . P 9 1 .
F89 F 0.4448(2) 0.8382(2) 0.3099(3) 0.1030 0.9469(17) Uani D . P 9 1 .
F181 F 0.269(2) 0.9696(16) 0.295(2) 0.0722 0.0531(17) Uani D . P 9 2 .
F182 F 0.274(2) 0.923(3) 0.3769(16) 0.0757 0.0531(17) Uani D . P 9 2 .
F183 F 0.2036(15) 0.879(2) 0.305(3) 0.0645 0.0531(17) Uani D . P 9 2 .
F184 F 0.435(2) 0.944(3) 0.2997(19) 0.0634 0.0531(17) Uani D . P 9 2 .
F185 F 0.350(2) 0.961(2) 0.236(2) 0.0703 0.0531(17) Uani D . P 9 2 .
F186 F 0.420(3) 0.878(2) 0.219(2) 0.0694 0.0531(17) Uani D . P 9 2 .
F187 F 0.403(3) 0.8889(19) 0.3806(18) 0.0735 0.0531(17) Uani D . P 9 2 .
F188 F 0.420(2) 0.800(2) 0.322(2) 0.0711 0.0531(17) Uani D . P 9 2 .
F189 F 0.322(2) 0.806(3) 0.375(2) 0.0694 0.0531(17) Uani D . P 9 2 .
H31 H 1.0649 0.7564 0.5089 0.0317 1.0000 Uiso R . . . . .
H53 H 1.0062 0.9006 0.4608 0.0427 1.0000 Uiso R . . . . .
H52 H 1.0620 0.8816 0.5074 0.0427 1.0000 Uiso R . . . . .
H51 H 1.0656 0.8514 0.4422 0.0427 1.0000 Uiso R . . . . .
H131 H 0.8120 0.5234 0.6224 0.0551 1.0000 Uiso R . . . . .
H141 H 0.8120 0.4431 0.5428 0.0614 1.0000 Uiso R . . . . .
H151 H 0.8540 0.4696 0.4520 0.0562 1.0000 Uiso R . . . . .
H171 H 0.8766 0.6921 0.6208 0.0607 1.0000 Uiso R . . . . .
H181 H 0.9440 0.6207 0.4233 0.0478 1.0000 Uiso R . . . . .
H231 H 0.8319 0.9575 0.3580 0.0516 1.0000 Uiso R . . . . .
H241 H 0.8124 1.0381 0.4346 0.0507 1.0000 Uiso R . . . . .
H251 H 0.8408 1.0206 0.5321 0.0440 1.0000 Uiso R . . . . .
H271 H 0.9141 0.8059 0.3715 0.0495 1.0000 Uiso R . . . . .
H281 H 0.9296 0.8825 0.5767 0.0393 1.0000 Uiso R . . . . .
H312 H 0.7783 0.6966 0.6856 0.0914 1.0000 Uiso R . . . . .
H311 H 0.7533 0.6246 0.6628 0.0914 1.0000 Uiso R . . . . .
H313 H 0.7499 0.6805 0.6209 0.0914 1.0000 Uiso R . . . . .
H322 H 0.8990 0.6625 0.7162 0.1185 1.0000 Uiso R . . . . .
H321 H 0.9471 0.6228 0.6712 0.1185 1.0000 Uiso R . . . . .
H323 H 0.8761 0.5897 0.6944 0.1185 1.0000 Uiso R . . . . .
H332 H 0.8807 0.5981 0.3343 0.0628 1.0000 Uiso R . . . . .
H331 H 0.8277 0.6246 0.3829 0.0628 1.0000 Uiso R . . . . .
H333 H 0.8275 0.5493 0.3636 0.0628 1.0000 Uiso R . . . . .
H341 H 0.9867 0.5363 0.3580 0.0685 1.0000 Uiso R . . . . .
H343 H 1.0043 0.5235 0.4228 0.0685 1.0000 Uiso R . . . . .
H342 H 0.9391 0.4848 0.3891 0.0685 1.0000 Uiso R . . . . .
H353 H 0.8206 0.7666 0.3059 0.0904 1.0000 Uiso R . . . . .
H352 H 0.7790 0.8296 0.3248 0.0904 1.0000 Uiso R . . . . .
H351 H 0.7901 0.7776 0.3695 0.0904 1.0000 Uiso R . . . . .
H363 H 0.9266 0.8308 0.2748 0.0784 1.0000 Uiso R . . . . .
H362 H 0.9667 0.8866 0.3161 0.0784 1.0000 Uiso R . . . . .
H361 H 0.8898 0.8970 0.2905 0.0784 1.0000 Uiso R . . . . .
H373 H 0.8495 0.8977 0.6547 0.0660 1.0000 Uiso R . . . . .
H372 H 0.8011 0.9377 0.6162 0.0660 1.0000 Uiso R . . . . .
H371 H 0.8091 0.8628 0.5991 0.0660 1.0000 Uiso R . . . . .
H383 H 0.9563 0.9725 0.6463 0.0622 1.0000 Uiso R . . . . .
H382 H 0.9861 0.9870 0.5847 0.0622 1.0000 Uiso R . . . . .
H381 H 0.9141 1.0169 0.6072 0.0622 1.0000 Uiso R . . . . .
H512 H 0.4989 0.6703 0.4628 0.0365 1.0000 Uiso R . . . . .
H511 H 0.5124 0.6570 0.3954 0.0365 1.0000 Uiso R . . . . .
H521 H 0.5548 0.7692 0.3975 0.0409 1.0000 Uiso R . . . . .
H522 H 0.4714 0.7600 0.4084 0.0409 1.0000 Uiso R . . . . .
H532 H 0.5030 0.8367 0.4819 0.0395 1.0000 Uiso R . . . . .
H531 H 0.5089 0.7727 0.5136 0.0395 1.0000 Uiso R . . . . .
H611 H 0.6981 0.6008 0.3828 0.0300 1.0000 Uiso R . . . . .
H622 H 0.6896 0.6985 0.3415 0.0534 1.0000 Uiso R . . . . .
H621 H 0.6102 0.6771 0.3206 0.0534 1.0000 Uiso R . . . . .
H631 H 0.7356 0.6154 0.2789 0.0772 1.0000 Uiso R . . . . .
H632 H 0.6868 0.6558 0.2411 0.0772 1.0000 Uiso R . . . . .
H642 H 0.6632 0.5416 0.2179 0.0750 1.0000 Uiso R . . . . .
H641 H 0.5934 0.5759 0.2400 0.0750 1.0000 Uiso R . . . . .
H652 H 0.6809 0.5040 0.3085 0.0596 1.0000 Uiso R . . . . .
H651 H 0.6024 0.4808 0.2866 0.0596 1.0000 Uiso R . . . . .
H661 H 0.6014 0.5232 0.3861 0.0453 1.0000 Uiso R . . . . .
H662 H 0.5543 0.5649 0.3481 0.0453 1.0000 Uiso R . . . . .
H711 H 0.5620 0.5668 0.4773 0.0273 1.0000 Uiso R . . . . .
H721 H 0.7037 0.5695 0.5222 0.0414 1.0000 Uiso R . . . . .
H722 H 0.6780 0.5288 0.4638 0.0414 1.0000 Uiso R . . . . .
H732 H 0.6749 0.4619 0.5438 0.0548 1.0000 Uiso R . . . . .
H731 H 0.5981 0.4640 0.5150 0.0548 1.0000 Uiso R . . . . .
H742 H 0.6436 0.5346 0.6210 0.0710 1.0000 Uiso R . . . . .
H741 H 0.5840 0.4773 0.6150 0.0710 1.0000 Uiso R . . . . .
H751 H 0.5330 0.5804 0.6294 0.0559 1.0000 Uiso R . . . . .
H752 H 0.5060 0.5415 0.5704 0.0559 1.0000 Uiso R . . . . .
H762 H 0.6159 0.6434 0.5780 0.0450 1.0000 Uiso R . . . . .
H761 H 0.5383 0.6497 0.5517 0.0450 1.0000 Uiso R . . . . .
H811 H 0.6931 0.9131 0.4767 0.0308 1.0000 Uiso R . . . . .
H822 H 0.6135 0.9674 0.5393 0.0391 1.0000 Uiso R . . . . .
H821 H 0.5493 0.9480 0.4949 0.0391 1.0000 Uiso R . . . . .
H831 H 0.6676 1.0354 0.4748 0.0448 1.0000 Uiso R . . . . .
H832 H 0.5882 1.0564 0.4860 0.0448 1.0000 Uiso R . . . . .
H841 H 0.6144 1.0518 0.3850 0.0490 1.0000 Uiso R . . . . .
H842 H 0.5506 1.0015 0.3962 0.0490 1.0000 Uiso R . . . . .
H851 H 0.6946 0.9684 0.3782 0.0505 1.0000 Uiso R . . . . .
H852 H 0.6310 0.9486 0.3334 0.0505 1.0000 Uiso R . . . . .
H861 H 0.6599 0.8595 0.3867 0.0415 1.0000 Uiso R . . . . .
H862 H 0.5791 0.8770 0.3962 0.0415 1.0000 Uiso R . . . . .
H911 H 0.6536 0.8882 0.5909 0.0379 1.0000 Uiso R . . . . .
H921 H 0.7065 0.7896 0.6083 0.0469 1.0000 Uiso R . . . . .
H922 H 0.6297 0.7604 0.6235 0.0469 1.0000 Uiso R . . . . .
H932 H 0.6979 0.8717 0.6870 0.0592 1.0000 Uiso R . . . . .
H931 H 0.6927 0.8024 0.7107 0.0592 1.0000 Uiso R . . . . .
H942 H 0.6030 0.8680 0.7526 0.0649 1.0000 Uiso R . . . . .
H941 H 0.5669 0.8075 0.7144 0.0649 1.0000 Uiso R . . . . .
H951 H 0.5840 0.9344 0.6768 0.0658 1.0000 Uiso R . . . . .
H952 H 0.5089 0.9006 0.6905 0.0658 1.0000 Uiso R . . . . .
H962 H 0.5280 0.8957 0.5881 0.0555 1.0000 Uiso R . . . . .
H961 H 0.5185 0.8253 0.6091 0.0555 1.0000 Uiso R . . . . .
H3123 H 1.0756 0.6589 0.5401 0.0421 1.0000 Uiso R . . . . .
H3122 H 1.0118 0.6332 0.5779 0.0421 1.0000 Uiso R . . . . .
H3121 H 1.0198 0.6043 0.5127 0.0421 1.0000 Uiso R . . . . .
H2313 H 0.1928 0.3042 -0.1717 0.0937 1.0000 Uiso R . . . . .
H2312 H 0.2176 0.3775 -0.1536 0.0937 1.0000 Uiso R . . . . .
H2311 H 0.2372 0.3231 -0.1135 0.0937 1.0000 Uiso R . . . . .
H2011 H -0.0676 0.3487 0.0194 0.0480 1.0000 Uiso R . . . . .
H2013 H -0.0057 0.4002 0.0420 0.0480 1.0000 Uiso R . . . . .
H2012 H -0.0131 0.3772 -0.0250 0.0480 1.0000 Uiso R . . . . .
H2031 H -0.0522 0.2488 0.0445 0.0339 1.0000 Uiso R . . . . .
H2052 H 0.0091 0.0915 0.0493 0.0415 1.0000 Uiso R . . . . .
H2051 H -0.0447 0.1365 0.0843 0.0415 1.0000 Uiso R . . . . .
H2053 H -0.0536 0.1217 0.0162 0.0415 1.0000 Uiso R . . . . .
H2131 H 0.1700 0.4751 -0.1036 0.0538 1.0000 Uiso R . . . . .
H2141 H 0.1833 0.5571 -0.0259 0.0575 1.0000 Uiso R . . . . .
H2151 H 0.1645 0.5328 0.0710 0.0490 1.0000 Uiso R . . . . .
H2171 H 0.1146 0.3067 -0.0931 0.0539 1.0000 Uiso R . . . . .
H2181 H 0.0914 0.3802 0.1138 0.0495 1.0000 Uiso R . . . . .
H2231 H 0.1885 -0.0026 0.0960 0.0549 1.0000 Uiso R . . . . .
H2241 H 0.1932 -0.0558 0.0013 0.0599 1.0000 Uiso R . . . . .
H2251 H 0.1526 -0.0051 -0.0792 0.0560 1.0000 Uiso R . . . . .
H2271 H 0.1029 0.1438 0.1361 0.0488 1.0000 Uiso R . . . . .
H2281 H 0.0650 0.1465 -0.0708 0.0672 1.0000 Uiso R . . . . .
H2322 H 0.0666 0.3341 -0.1829 0.1274 1.0000 Uiso R . . . . .
H2321 H 0.0890 0.4078 -0.1641 0.1274 1.0000 Uiso R . . . . .
H2323 H 0.0273 0.3719 -0.1308 0.1274 1.0000 Uiso R . . . . .
H2332 H 0.1824 0.3978 0.1868 0.0768 1.0000 Uiso R . . . . .
H2331 H 0.2262 0.4441 0.1476 0.0768 1.0000 Uiso R . . . . .
H2333 H 0.2142 0.3693 0.1272 0.0768 1.0000 Uiso R . . . . .
H2342 H 0.0745 0.4623 0.1896 0.0797 1.0000 Uiso R . . . . .
H2341 H 0.1109 0.5145 0.1519 0.0797 1.0000 Uiso R . . . . .
H2343 H 0.0363 0.4792 0.1321 0.0797 1.0000 Uiso R . . . . .
H2353 H 0.1328 0.0940 0.2212 0.0735 1.0000 Uiso R . . . . .
H2352 H 0.1755 0.0423 0.1827 0.0735 1.0000 Uiso R . . . . .
H2351 H 0.0913 0.0438 0.1755 0.0735 1.0000 Uiso R . . . . .
H2363 H 0.2057 0.1874 0.1905 0.0593 1.0000 Uiso R . . . . .
H2362 H 0.2542 0.1431 0.1494 0.0593 1.0000 Uiso R . . . . .
H2361 H 0.2137 0.1997 0.1243 0.0593 1.0000 Uiso R . . . . .
H2371 H 0.1188 0.1438 -0.1622 0.1502 1.0000 Uiso R . . . . .
H2373 H 0.1790 0.1603 -0.1137 0.1502 1.0000 Uiso R . . . . .
H2372 H 0.1715 0.0902 -0.1473 0.1502 1.0000 Uiso R . . . . .
H2381 H 0.0080 0.0792 -0.1480 0.0767 1.0000 Uiso R . . . . .
H2383 H 0.0501 0.0201 -0.1292 0.0767 1.0000 Uiso R . . . . .
H2382 H -0.0083 0.0514 -0.0878 0.0767 1.0000 Uiso R . . . . .
H2511 H 0.5225 0.3394 0.0297 0.0418 1.0000 Uiso R . . . . .
H2512 H 0.5017 0.2777 0.0626 0.0418 1.0000 Uiso R . . . . .
H2521 H 0.5588 0.2558 -0.0309 0.0449 1.0000 Uiso R . . . . .
H2522 H 0.4849 0.2719 -0.0586 0.0449 1.0000 Uiso R . . . . .
H2532 H 0.4990 0.1568 -0.0529 0.0386 1.0000 Uiso R . . . . .
H2531 H 0.4925 0.1710 0.0152 0.0386 1.0000 Uiso R . . . . .
H2611 H 0.4489 0.4292 0.0197 0.0316 1.0000 Uiso R . . . . .
H2622 H 0.4500 0.3699 -0.0727 0.0373 1.0000 Uiso R . . . . .
H2621 H 0.3665 0.3770 -0.0796 0.0373 1.0000 Uiso R . . . . .
H2631 H 0.4717 0.4817 -0.0741 0.0434 1.0000 Uiso R . . . . .
H2632 H 0.4265 0.4558 -0.1305 0.0434 1.0000 Uiso R . . . . .
H2641 H 0.3820 0.5538 -0.0843 0.0445 1.0000 Uiso R . . . . .
H2642 H 0.3226 0.4963 -0.0884 0.0445 1.0000 Uiso R . . . . .
H2652 H 0.4038 0.5409 0.0138 0.0410 1.0000 Uiso R . . . . .
H2651 H 0.3205 0.5484 0.0058 0.0410 1.0000 Uiso R . . . . .
H2661 H 0.3415 0.4612 0.0637 0.0393 1.0000 Uiso R . . . . .
H2662 H 0.2987 0.4350 0.0062 0.0393 1.0000 Uiso R . . . . .
H2711 H 0.3503 0.3775 0.1236 0.0330 1.0000 Uiso R . . . . .
H2721 H 0.4171 0.2645 0.1496 0.0516 1.0000 Uiso R . . . . .
H2722 H 0.3343 0.2665 0.1354 0.0516 1.0000 Uiso R . . . . .
H2732 H 0.3200 0.3378 0.2209 0.0757 1.0000 Uiso R . . . . .
H2731 H 0.3533 0.2737 0.2382 0.0757 1.0000 Uiso R . . . . .
H2741 H 0.4181 0.3663 0.2859 0.0902 1.0000 Uiso R . . . . .
H2742 H 0.4680 0.3276 0.2416 0.0902 1.0000 Uiso R . . . . .
H2751 H 0.4862 0.4385 0.2282 0.0708 1.0000 Uiso R . . . . .
H2752 H 0.4031 0.4411 0.2153 0.0708 1.0000 Uiso R . . . . .
H2762 H 0.4639 0.4323 0.1256 0.0522 1.0000 Uiso R . . . . .
H2761 H 0.4987 0.3688 0.1432 0.0522 1.0000 Uiso R . . . . .
H2811 H 0.3210 0.1173 -0.1133 0.0390 0.7060(17) Uiso R . P 1 1 .
H2812 H 0.4014 0.1184 -0.1199 0.0390 0.2940(17) Uiso R . P 1 2 .
H2821 H 0.4634 0.1432 -0.1429 0.0472 0.7060(17) Uiso R . P 1 1 .
H2822 H 0.4316 0.0751 -0.1265 0.0472 0.7060(17) Uiso R . P 1 1 .
H2832 H 0.4330 0.0743 -0.2305 0.0569 0.7060(17) Uiso R . P 1 1 .
H2831 H 0.3524 0.0690 -0.2102 0.0569 0.7060(17) Uiso R . P 1 1 .
H2841 H 0.4221 0.1878 -0.2359 0.0629 0.7060(17) Uiso R . P 1 1 .
H2842 H 0.3635 0.1494 -0.2774 0.0629 0.7060(17) Uiso R . P 1 1 .
H2852 H 0.3105 0.2353 -0.2198 0.0578 0.7060(17) Uiso R . P 1 1 .
H2851 H 0.2765 0.1673 -0.2052 0.0578 0.7060(17) Uiso R . P 1 1 .
H2861 H 0.3833 0.2425 -0.1352 0.0447 0.7060(17) Uiso R . P 1 1 .
H2862 H 0.3028 0.2297 -0.1167 0.0447 0.7060(17) Uiso R . P 1 1 .
H2911 H 0.3099 0.0835 0.0072 0.0341 1.0000 Uiso R . . . . .
H2921 H 0.4296 0.1269 0.0801 0.0459 1.0000 Uiso R . . . . .
H2922 H 0.3495 0.1455 0.0917 0.0459 1.0000 Uiso R . . . . .
H2932 H 0.3831 0.0642 0.1520 0.0465 1.0000 Uiso R . . . . .
H2931 H 0.3166 0.0391 0.1117 0.0465 1.0000 Uiso R . . . . .
H2941 H 0.4601 0.0057 0.0888 0.0476 1.0000 Uiso R . . . . .
H2942 H 0.3990 -0.0431 0.1085 0.0476 1.0000 Uiso R . . . . .
H2951 H 0.4154 -0.0594 0.0058 0.0430 1.0000 Uiso R . . . . .
H2952 H 0.3372 -0.0372 0.0200 0.0430 1.0000 Uiso R . . . . .
H2962 H 0.4517 0.0460 -0.0146 0.0385 1.0000 Uiso R . . . . .
H2961 H 0.3840 0.0225 -0.0541 0.0385 1.0000 Uiso R . . . . .
H3822 H 0.2960 0.0648 -0.1050 0.0475 0.2940(17) Uiso R . P 1 2 .
H3821 H 0.2538 0.1274 -0.1135 0.0475 0.2940(17) Uiso R . P 1 2 .
H3831 H 0.3202 0.0500 -0.2034 0.0676 0.2940(17) Uiso R . P 1 2 .
H3832 H 0.2376 0.0628 -0.1984 0.0676 0.2940(17) Uiso R . P 1 2 .
H3842 H 0.2919 0.1264 -0.2684 0.0686 0.2940(17) Uiso R . P 1 2 .
H3841 H 0.2604 0.1708 -0.2164 0.0686 0.2940(17) Uiso R . P 1 2 .
H3851 H 0.3722 0.2142 -0.2377 0.0571 0.2940(17) Uiso R . P 1 2 .
H3852 H 0.4057 0.1479 -0.2265 0.0571 0.2940(17) Uiso R . P 1 2 .
H3861 H 0.4278 0.2191 -0.1405 0.0440 0.2940(17) Uiso R . P 1 2 .
H3862 H 0.3448 0.2310 -0.1397 0.0440 0.2940(17) Uiso R . P 1 2 .
H1 H 0.7604(4) 0.6948(4) 0.4696(4) 0.0282(19) 1.0000 Uiso D . . . . .
H2 H 0.7608(4) 0.7920(4) 0.5041(4) 0.0281(19) 1.0000 Uiso D . . . . .
H21 H 0.2450(4) 0.2071(4) -0.0145(4) 0.0306(19) 1.0000 Uiso D . . . . .
H22 H 0.2542(4) 0.3025(4) 0.0262(4) 0.0314(19) 1.0000 Uiso D . . . . .

loop_
_atom_site_aniso_label
_atom_site_aniso_U_11
_atom_site_aniso_U_22
_atom_site_aniso_U_33
_atom_site_aniso_U_23
_atom_site_aniso_U_13
_atom_site_aniso_U_12
Rh1 0.01279(15) 0.02283(16) 0.03090(18) -0.00027(12) -0.00116(11) -0.00088(11)
Ga1 0.0131(2) 0.0219(3) 0.0316(3) 0.0032(2) -0.00181(19) -0.00140(19)
N1 0.0174(17) 0.0209(17) 0.037(2) 0.0040(15) -0.0028(15) -0.0006(14)
N2 0.0145(16) 0.0251(18) 0.033(2) 0.0047(15) -0.0029(14) -0.0050(14)
C2 0.020(2) 0.028(2) 0.034(2) 0.0029(18) -0.0054(17) 0.0003(17)
C3 0.0130(18) 0.033(2) 0.038(2) 0.0005(19) -0.0036(17) -0.0036(17)
C4 0.0158(19) 0.031(2) 0.032(2) 0.0024(18) 0.0004(16) -0.0049(17)
C5 0.020(2) 0.036(3) 0.056(3) 0.011(2) 0.003(2) -0.0084(19)
C11 0.0167(19) 0.026(2) 0.048(3) 0.009(2) -0.0076(18) -0.0001(17)
C12 0.029(2) 0.043(3) 0.047(3) 0.015(2) -0.012(2) -0.006(2)
C13 0.034(3) 0.047(3) 0.070(4) 0.033(3) -0.012(3) -0.008(2)
C14 0.030(3) 0.026(3) 0.106(5) 0.017(3) -0.010(3) -0.001(2)
C15 0.028(2) 0.027(3) 0.089(4) 0.000(3) -0.005(3) 0.002(2)
C16 0.019(2) 0.024(2) 0.065(3) 0.000(2) -0.006(2) 0.0025(17)
C17 0.055(3) 0.065(4) 0.038(3) 0.012(3) -0.005(3) -0.021(3)
C18 0.026(2) 0.041(3) 0.058(3) -0.012(2) -0.005(2) 0.005(2)
C21 0.0166(19) 0.027(2) 0.043(3) 0.0113(19) -0.0036(18) -0.0055(17)
C22 0.024(2) 0.041(3) 0.045(3) 0.016(2) -0.004(2) -0.006(2)
C23 0.035(3) 0.042(3) 0.055(3) 0.024(3) -0.011(2) -0.005(2)
C24 0.037(3) 0.029(3) 0.074(4) 0.022(3) -0.008(3) -0.002(2)
C25 0.029(2) 0.028(2) 0.062(3) 0.008(2) -0.005(2) -0.001(2)
C26 0.021(2) 0.025(2) 0.049(3) 0.008(2) -0.0017(19) -0.0045(17)
C27 0.043(3) 0.052(3) 0.038(3) 0.013(2) -0.003(2) -0.003(3)
C28 0.037(3) 0.028(2) 0.041(3) 0.001(2) -0.003(2) 0.001(2)
C31 0.065(4) 0.073(5) 0.092(5) -0.024(4) -0.019(4) 0.011(4)
C32 0.069(4) 0.178(8) 0.051(4) -0.001(5) -0.016(4) 0.004(5)
C33 0.037(3) 0.059(4) 0.059(4) -0.008(3) -0.005(3) 0.015(3)
C34 0.035(3) 0.055(4) 0.075(4) -0.019(3) -0.004(3) 0.015(3)
C35 0.069(4) 0.108(6) 0.052(4) -0.019(4) 0.007(3) -0.035(4)
C36 0.069(4) 0.089(5) 0.047(4) 0.019(4) 0.012(3) 0.005(4)
C37 0.059(4) 0.062(4) 0.046(3) -0.006(3) 0.007(3) -0.017(3)
C38 0.054(3) 0.038(3) 0.067(4) 0.004(3) -0.025(3) -0.008(3)
P1 0.0138(5) 0.0234(5) 0.0270(5) 0.0002(4) -0.0007(4) -0.0014(4)
P2 0.0183(5) 0.0267(6) 0.0318(6) -0.0017(4) 0.0011(4) 0.0018(4)
C51 0.020(2) 0.031(2) 0.046(3) -0.002(2) -0.0052(19) 0.0003(18)
C52 0.024(2) 0.032(2) 0.052(3) 0.001(2) -0.013(2) 0.0057(19)
C53 0.019(2) 0.036(3) 0.049(3) -0.004(2) 0.002(2) 0.0003(19)
C61 0.0178(19) 0.035(2) 0.031(2) -0.0016(19) -0.0023(17) -0.0017(17)
C62 0.043(3) 0.062(4) 0.036(3) 0.012(3) 0.001(2) 0.001(3)
C63 0.060(4) 0.102(5) 0.031(3) 0.014(3) 0.008(3) 0.015(4)
C64 0.055(3) 0.106(5) 0.035(3) -0.018(3) -0.009(3) 0.032(4)
C65 0.038(3) 0.073(4) 0.050(3) -0.027(3) -0.011(3) 0.014(3)
C66 0.028(2) 0.045(3) 0.044(3) -0.013(2) -0.006(2) -0.003(2)
C71 0.019(2) 0.030(2) 0.030(2) -0.0002(18) -0.0022(17) -0.0054(17)
C72 0.028(2) 0.032(2) 0.051(3) 0.012(2) -0.008(2) -0.0067(19)
C73 0.043(3) 0.040(3) 0.069(4) 0.026(3) -0.019(3) -0.013(2)
C74 0.063(4) 0.068(4) 0.052(4) 0.033(3) -0.021(3) -0.035(3)
C75 0.053(3) 0.066(4) 0.031(3) 0.007(3) 0.000(2) -0.024(3)
C76 0.036(3) 0.047(3) 0.031(3) -0.002(2) 0.003(2) -0.016(2)
C81 0.022(2) 0.026(2) 0.036(2) 0.0029(18) -0.0016(18) 0.0047(17)
C82 0.034(2) 0.031(2) 0.043(3) -0.004(2) 0.002(2) 0.006(2)
C83 0.037(3) 0.027(2) 0.056(3) 0.000(2) -0.002(2) 0.004(2)
C84 0.044(3) 0.032(3) 0.056(3) 0.008(2) -0.009(3) 0.004(2)
C85 0.049(3) 0.046(3) 0.041(3) 0.008(2) -0.003(2) 0.007(3)
C86 0.041(3) 0.034(3) 0.038(3) -0.001(2) -0.004(2) 0.011(2)
C91 0.039(3) 0.030(2) 0.030(2) -0.0022(19) 0.006(2) 0.001(2)
C92 0.039(3) 0.042(3) 0.043(3) 0.007(2) 0.005(2) 0.000(2)
C93 0.062(4) 0.054(3) 0.040(3) 0.006(3) 0.000(3) -0.004(3)
C94 0.082(4) 0.051(3) 0.038(3) 0.002(3) 0.014(3) -0.004(3)
C95 0.070(4) 0.052(3) 0.049(3) -0.002(3) 0.024(3) 0.009(3)
C96 0.042(3) 0.056(3) 0.045(3) 0.000(3) 0.015(2) 0.011(3)
C312 0.021(2) 0.031(2) 0.061(3) 0.007(2) -0.011(2) 0.0006(19)
C231 0.057(4) 0.105(6) 0.069(5) -0.027(4) 0.014(4) -0.004(4)
Rh2 0.01638(15) 0.02428(17) 0.03215(18) -0.00082(13) 0.00164(12) -0.00204(12)
Ga2 0.0171(3) 0.0238(3) 0.0320(3) 0.0013(2) 0.0017(2) -0.0019(2)
N201 0.0198(17) 0.0234(18) 0.035(2) 0.0019(15) 0.0027(15) 0.0025(14)
N202 0.0173(17) 0.032(2) 0.030(2) 0.0035(16) 0.0008(14) -0.0043(15)
C201 0.024(2) 0.034(3) 0.067(4) 0.003(2) 0.002(2) 0.008(2)
C202 0.021(2) 0.035(3) 0.040(3) -0.005(2) 0.0034(19) 0.0016(19)
C203 0.0164(19) 0.038(3) 0.036(2) -0.001(2) 0.0080(17) -0.0041(18)
C204 0.018(2) 0.036(2) 0.028(2) 0.0020(18) 0.0018(16) -0.0062(18)
C205 0.024(2) 0.040(3) 0.047(3) 0.011(2) 0.003(2) -0.011(2)
C211 0.020(2) 0.026(2) 0.043(3) 0.0034(19) 0.0034(18) 0.0008(17)
C212 0.026(2) 0.037(3) 0.042(3) 0.009(2) -0.001(2) 0.001(2)
C213 0.034(3) 0.050(3) 0.057(3) 0.023(3) -0.003(2) 0.000(2)
C214 0.034(3) 0.035(3) 0.084(4) 0.018(3) 0.002(3) -0.001(2)
C215 0.035(3) 0.025(2) 0.071(4) -0.002(2) 0.003(3) 0.001(2)
C216 0.026(2) 0.028(2) 0.051(3) -0.001(2) 0.005(2) 0.0012(19)
C217 0.050(3) 0.053(3) 0.040(3) 0.005(3) 0.000(3) -0.008(3)
C218 0.038(3) 0.039(3) 0.049(3) -0.009(2) 0.012(2) -0.007(2)
C221 0.024(2) 0.027(2) 0.043(3) 0.0075(19) 0.0026(19) -0.0044(18)
C222 0.021(2) 0.034(3) 0.052(3) 0.014(2) -0.002(2) -0.0077(19)
C223 0.027(2) 0.035(3) 0.083(4) 0.022(3) -0.009(3) -0.005(2)
C224 0.033(3) 0.030(3) 0.093(5) 0.006(3) -0.004(3) 0.000(2)
C225 0.041(3) 0.031(3) 0.072(4) -0.008(3) 0.007(3) -0.007(2)
C226 0.037(3) 0.027(2) 0.047(3) -0.001(2) 0.002(2) -0.008(2)
C227 0.028(2) 0.058(3) 0.047(3) 0.017(3) 0.001(2) 0.000(2)
C228 0.093(4) 0.040(3) 0.042(3) -0.004(3) -0.012(3) 0.003(3)
C232 0.091(5) 0.155(7) 0.097(6) -0.042(6) -0.052(5) 0.030(6)
C233 0.056(4) 0.106(5) 0.038(3) 0.003(3) 0.004(3) 0.002(4)
C234 0.064(4) 0.062(4) 0.076(5) -0.022(4) 0.028(4) 0.003(3)
C235 0.056(4) 0.090(5) 0.063(4) 0.038(4) -0.005(3) -0.002(4)
C236 0.048(3) 0.067(4) 0.043(3) 0.003(3) -0.006(3) -0.011(3)
C237 0.180(6) 0.130(6) 0.043(4) 0.014(4) -0.018(5) -0.089(6)
C238 0.062(4) 0.065(4) 0.066(4) -0.011(3) -0.019(3) 0.012(3)
P201 0.0207(5) 0.0266(5) 0.0272(6) 0.0000(4) -0.0007(4) -0.0039(4)
P202 0.0211(5) 0.0276(6) 0.0313(6) -0.0007(4) 0.0008(4) 0.0010(4)
C251 0.022(2) 0.035(3) 0.052(3) -0.002(2) -0.003(2) -0.0013(19)
C252 0.025(2) 0.039(3) 0.056(3) 0.003(2) 0.006(2) -0.001(2)
C253 0.023(2) 0.033(2) 0.047(3) -0.001(2) 0.004(2) 0.0023(19)
C261 0.025(2) 0.030(2) 0.028(2) 0.0022(18) -0.0014(17) -0.0058(18)
C262 0.037(3) 0.035(3) 0.028(2) 0.0010(19) -0.0023(19) -0.006(2)
C263 0.041(3) 0.048(3) 0.029(2) 0.010(2) -0.004(2) -0.006(2)
C264 0.038(3) 0.039(3) 0.046(3) 0.015(2) -0.006(2) -0.005(2)
C265 0.038(3) 0.030(2) 0.044(3) 0.007(2) -0.002(2) -0.001(2)
C266 0.035(2) 0.034(3) 0.038(3) 0.005(2) 0.005(2) 0.002(2)
C271 0.031(2) 0.032(2) 0.029(2) 0.0018(19) -0.0027(18) -0.0019(19)
C272 0.061(3) 0.034(3) 0.041(3) 0.006(2) -0.006(3) -0.005(2)
C273 0.105(5) 0.058(4) 0.034(3) 0.016(3) 0.000(3) -0.012(4)
C274 0.118(5) 0.068(4) 0.032(3) 0.005(3) -0.023(4) 0.008(4)
C275 0.093(4) 0.049(3) 0.040(3) -0.006(3) -0.018(3) -0.007(3)
C276 0.050(3) 0.041(3) 0.038(3) -0.001(2) -0.013(2) -0.010(2)
C281 0.034(2) 0.039(3) 0.029(2) 0.004(2) -0.0003(19) -0.002(2)
C282 0.049(4) 0.042(4) 0.034(4) -0.002(3) 0.005(3) 0.013(3)
C283 0.065(4) 0.048(4) 0.035(4) -0.004(3) 0.008(4) 0.013(4)
C284 0.071(5) 0.057(5) 0.030(4) 0.001(4) 0.008(4) 0.002(4)
C285 0.066(5) 0.050(4) 0.034(4) 0.009(3) -0.002(4) 0.008(4)
C286 0.053(4) 0.036(4) 0.033(4) 0.002(3) 0.000(3) 0.005(4)
C291 0.026(2) 0.032(2) 0.035(3) -0.0004(19) -0.0020(19) -0.0016(19)
C292 0.046(3) 0.036(3) 0.031(3) -0.003(2) 0.001(2) -0.002(2)
C293 0.044(3) 0.047(3) 0.034(3) 0.004(2) 0.000(2) -0.002(2)
C294 0.040(3) 0.041(3) 0.047(3) 0.010(2) -0.006(2) 0.000(2)
C295 0.037(3) 0.032(3) 0.049(3) 0.002(2) -0.005(2) 0.001(2)
C296 0.035(2) 0.031(2) 0.038(3) 0.000(2) 0.002(2) 0.002(2)
C382 0.031(5) 0.046(7) 0.056(8) -0.005(7) -0.012(6) 0.003(6)
C383 0.046(6) 0.067(8) 0.053(8) -0.028(7) -0.015(7) 0.020(7)
C384 0.094(6) 0.087(8) 0.041(7) -0.021(7) -0.025(7) 0.061(7)
C385 0.070(6) 0.064(8) 0.031(8) 0.019(7) 0.016(7) 0.029(8)
C386 0.049(6) 0.038(7) 0.039(7) 0.014(6) 0.009(7) 0.015(7)
Al1 0.0238(6) 0.0273(7) 0.0270(7) -0.0006(5) -0.0001(5) 0.0005(5)
O1 0.092(3) 0.045(2) 0.090(3) 0.026(2) 0.036(3) 0.005(2)
O2 0.095(3) 0.073(3) 0.065(2) -0.013(2) 0.040(2) 0.004(2)
O3 0.082(2) 0.090(3) 0.092(3) 0.046(2) 0.005(2) 0.047(2)
O4 0.069(3) 0.142(3) 0.094(3) -0.015(3) -0.037(2) -0.036(2)
C111 0.083(3) 0.045(2) 0.080(3) 0.026(2) 0.027(2) 0.014(2)
C112 0.105(3) 0.068(3) 0.097(3) 0.008(3) 0.014(3) 0.011(3)
C113 0.083(3) 0.073(3) 0.095(3) 0.026(3) 0.018(3) 0.016(3)
C114 0.093(3) 0.074(3) 0.093(3) 0.024(3) 0.032(3) 0.019(3)
C121 0.083(2) 0.074(2) 0.080(2) -0.003(2) 0.0402(19) -0.002(2)
C122 0.109(3) 0.082(3) 0.094(4) 0.007(3) 0.040(3) 0.003(4)
C123 0.111(3) 0.075(3) 0.099(4) -0.005(3) 0.018(4) -0.002(4)
C124 0.087(3) 0.105(4) 0.125(4) 0.009(4) 0.020(4) -0.006(4)
C125 0.077(4) 0.075(3) 0.085(4) 0.002(4) 0.034(4) 0.001(4)
C126 0.104(4) 0.089(4) 0.102(4) -0.008(4) 0.021(4) -0.011(4)
C127 0.089(3) 0.081(4) 0.114(4) 0.001(4) 0.031(4) 0.003(3)
C131 0.092(2) 0.093(2) 0.086(2) 0.037(2) -0.005(2) 0.0517(18)
C132 0.113(3) 0.120(4) 0.098(3) 0.043(3) 0.022(3) 0.068(3)
C133 0.139(3) 0.098(3) 0.093(4) 0.020(3) -0.035(3) 0.046(3)
C134 0.113(3) 0.094(3) 0.088(3) 0.035(3) -0.019(3) 0.034(3)
C135 0.097(4) 0.107(4) 0.093(4) 0.027(4) -0.004(4) 0.045(4)
C136 0.088(4) 0.097(4) 0.089(4) 0.040(3) 0.002(4) 0.040(4)
C137 0.094(4) 0.101(4) 0.096(4) 0.039(4) -0.008(4) 0.043(4)
C141 0.087(2) 0.140(3) 0.099(2) -0.019(2) -0.035(2) -0.031(2)
C142 0.126(3) 0.162(4) 0.100(4) -0.020(4) -0.017(3) -0.040(4)
C143 0.123(3) 0.135(3) 0.127(4) -0.017(4) -0.015(4) -0.017(4)
C144 0.090(3) 0.156(4) 0.142(4) 0.018(4) -0.026(4) -0.021(4)
C145 0.089(4) 0.147(4) 0.104(4) -0.022(4) -0.033(4) -0.024(4)
C146 0.092(4) 0.147(4) 0.111(4) -0.010(4) -0.028(4) -0.027(4)
C147 0.098(4) 0.148(4) 0.107(4) -0.012(4) -0.031(4) -0.018(4)
F11 0.123(4) 0.141(5) 0.108(4) -0.002(4) -0.030(4) 0.035(4)
F12 0.131(4) 0.095(4) 0.153(5) -0.004(4) -0.003(4) -0.040(4)
F13 0.123(4) 0.081(3) 0.088(3) -0.027(3) 0.022(3) 0.004(3)
F14 0.057(3) 0.094(3) 0.126(4) 0.011(3) 0.025(3) 0.006(2)
F15 0.111(4) 0.181(5) 0.085(4) 0.011(4) -0.019(3) 0.024(4)
F16 0.102(3) 0.064(3) 0.135(4) 0.038(3) 0.034(3) 0.035(3)
F17 0.072(3) 0.111(4) 0.146(5) 0.038(4) 0.042(3) 0.037(3)
F18 0.104(3) 0.092(3) 0.114(4) 0.054(3) 0.046(3) 0.019(3)
F19 0.141(4) 0.114(4) 0.081(3) -0.013(3) 0.044(3) 0.033(4)
F21 0.100(5) 0.094(5) 0.113(5) 0.042(4) 0.047(4) 0.013(4)
F22 0.156(5) 0.068(4) 0.116(6) -0.009(4) 0.050(5) -0.023(5)
F23 0.147(5) 0.125(6) 0.125(6) 0.044(5) -0.012(5) 0.037(5)
F24 0.077(4) 0.069(4) 0.165(6) 0.003(4) -0.070(4) -0.020(4)
F25 0.158(5) 0.054(4) 0.110(5) -0.006(4) 0.043(5) 0.031(4)
F26 0.219(6) 0.113(6) 0.085(5) -0.025(5) 0.021(6) -0.027(6)
F27 0.086(5) 0.152(6) 0.197(7) -0.034(6) 0.014(5) -0.045(5)
F28 0.065(4) 0.133(6) 0.182(6) 0.052(5) -0.051(5) -0.016(4)
F29 0.071(4) 0.127(6) 0.195(6) 0.039(5) 0.077(4) 0.015(4)
F31 0.191(5) 0.183(5) 0.158(5) 0.084(5) 0.105(4) 0.136(4)
F32 0.063(3) 0.146(5) 0.147(5) 0.091(4) 0.013(4) 0.001(4)
F33 0.196(5) 0.142(5) 0.055(3) 0.033(3) 0.024(4) 0.105(4)
F34 0.258(5) 0.111(5) 0.106(5) -0.028(4) -0.072(5) 0.026(5)
F35 0.150(5) 0.111(5) 0.151(5) 0.062(4) -0.077(4) -0.042(4)
F36 0.217(5) 0.089(4) 0.124(5) -0.005(4) -0.043(5) 0.097(4)
F37 0.089(4) 0.147(5) 0.171(5) 0.061(4) -0.058(4) 0.019(4)
F38 0.137(4) 0.110(4) 0.042(3) 0.021(3) 0.000(3) 0.019(4)
F39 0.232(5) 0.076(4) 0.085(4) -0.002(3) -0.071(4) 0.000(4)
F41 0.215(5) 0.226(6) 0.092(5) -0.060(5) 0.017(5) -0.104(6)
F42 0.122(4) 0.224(6) 0.122(5) -0.008(6) 0.045(5) -0.010(6)
F43 0.193(5) 0.168(6) 0.080(4) 0.021(5) -0.001(5) -0.044(5)
F44 0.155(5) 0.100(5) 0.167(6) -0.049(5) 0.007(5) -0.045(5)
F45 0.191(5) 0.132(6) 0.192(6) -0.025(6) -0.005(6) 0.051(5)
F46 0.190(5) 0.138(6) 0.150(6) 0.044(5) 0.008(6) 0.000(6)
F47 0.119(4) 0.217(6) 0.197(6) 0.069(6) -0.106(5) -0.049(5)
F48 0.088(4) 0.204(6) 0.195(6) 0.046(6) 0.054(5) 0.014(5)
F49 0.098(4) 0.141(5) 0.239(7) 0.034(6) -0.004(5) 0.017(5)
F121 0.070(5) 0.103(6) 0.096(6) 0.028(6) 0.032(5) -0.013(5)
F122 0.097(5) 0.077(6) 0.120(6) -0.012(6) 0.014(6) -0.040(5)
F123 0.106(5) 0.073(6) 0.104(6) 0.021(5) 0.045(6) 0.027(5)
F124 0.105(5) 0.137(7) 0.152(7) -0.023(7) -0.042(6) -0.014(6)
F125 0.115(5) 0.087(6) 0.134(7) -0.024(6) 0.027(6) -0.030(6)
F126 0.185(6) 0.128(7) 0.096(6) 0.003(6) 0.013(6) -0.033(7)
F127 0.091(5) 0.116(7) 0.168(7) 0.024(6) -0.023(6) 0.022(6)
F128 0.145(6) 0.087(6) 0.180(7) 0.031(6) 0.013(7) 0.017(6)
F129 0.081(5) 0.096(6) 0.164(6) -0.045(6) 0.053(6) 0.000(6)
F131 0.107(6) 0.112(7) 0.114(7) -0.014(7) 0.018(7) 0.034(6)
F132 0.081(6) 0.125(7) 0.091(7) 0.033(6) -0.006(7) 0.061(7)
F133 0.109(6) 0.118(7) 0.115(7) 0.016(7) -0.021(7) 0.054(7)
F134 0.088(6) 0.082(7) 0.104(7) 0.047(6) 0.043(7) 0.010(7)
F135 0.080(5) 0.103(7) 0.089(7) 0.053(7) 0.003(7) 0.019(7)
F136 0.089(6) 0.125(7) 0.087(7) 0.029(7) -0.002(6) 0.044(7)
F137 0.096(6) 0.106(7) 0.101(7) 0.047(7) -0.010(6) 0.022(7)
F138 0.090(5) 0.126(6) 0.139(6) 0.042(6) -0.033(6) 0.037(6)
F139 0.108(6) 0.103(7) 0.105(7) 0.030(7) -0.015(7) 0.035(6)
F141 0.078(6) 0.129(6) 0.109(7) -0.052(7) -0.041(6) 0.004(7)
F142 0.097(5) 0.173(7) 0.128(7) -0.016(7) -0.022(7) -0.004(7)
F143 0.092(6) 0.173(7) 0.098(7) -0.029(7) -0.022(7) -0.017(7)
F144 0.085(6) 0.144(7) 0.144(7) -0.016(7) -0.027(7) -0.031(7)
F145 0.121(6) 0.148(7) 0.118(7) -0.002(7) -0.016(7) -0.019(7)
F146 0.086(6) 0.183(7) 0.123(7) 0.021(7) -0.008(7) -0.009(7)
F147 0.105(6) 0.166(7) 0.102(6) 0.013(7) -0.022(7) -0.006(7)
F148 0.111(5) 0.141(7) 0.102(7) -0.008(7) -0.032(7) 0.046(7)
F149 0.128(6) 0.154(7) 0.140(7) 0.001(7) -0.021(7) -0.016(7)
Al2 0.0249(7) 0.0274(7) 0.0364(7) -0.0036(6) -0.0060(5) 0.0050(5)
O5 0.043(3) 0.055(3) 0.039(4) 0.013(3) 0.004(3) 0.025(3)
O6 0.032(3) 0.058(4) 0.044(3) -0.005(3) 0.003(2) 0.009(2)
O7 0.044(4) 0.033(3) 0.0394(19) 0.010(2) -0.008(2) 0.000(3)
O8 0.092(3) 0.051(2) 0.112(4) -0.026(2) -0.023(3) -0.024(2)
O15 0.077(5) 0.077(4) 0.065(6) 0.039(4) 0.033(4) 0.058(4)
O16 0.027(3) 0.088(5) 0.047(4) 0.020(4) -0.001(3) 0.006(3)
O17 0.033(4) 0.068(5) 0.059(3) 0.027(4) -0.017(3) -0.003(4)
O18 0.085(4) 0.046(3) 0.073(5) -0.005(4) -0.015(4) -0.026(3)
C151 0.038(3) 0.038(3) 0.055(3) -0.005(2) -0.006(2) 0.018(2)
C152 0.049(3) 0.077(4) 0.052(4) 0.005(3) 0.005(3) 0.003(3)
C153 0.051(3) 0.052(3) 0.059(4) 0.007(3) -0.002(3) 0.006(3)
C154 0.094(5) 0.051(4) 0.061(4) 0.002(3) -0.033(4) 0.009(4)
C161 0.039(3) 0.088(4) 0.047(3) -0.010(3) 0.014(3) -0.008(3)
C162 0.061(4) 0.090(5) 0.090(6) -0.018(5) 0.014(4) -0.012(4)
C163 0.074(4) 0.095(6) 0.064(5) -0.003(4) 0.005(4) 0.011(4)
C164 0.047(4) 0.135(7) 0.065(5) 0.003(5) 0.004(3) 0.016(4)
C171 0.068(4) 0.044(3) 0.060(3) 0.024(3) -0.033(3) -0.016(3)
C172 0.085(5) 0.059(4) 0.104(6) 0.015(4) -0.044(5) -0.003(4)
C173 0.056(4) 0.052(4) 0.084(5) 0.028(3) -0.024(3) -0.008(3)
C174 0.075(4) 0.085(5) 0.067(5) 0.023(4) -0.012(4) -0.023(4)
C181 0.081(3) 0.060(2) 0.127(3) -0.040(2) -0.038(3) 0.002(2)
C182 0.095(3) 0.084(3) 0.118(3) -0.048(3) -0.031(3) -0.005(3)
C183 0.084(3) 0.077(3) 0.159(4) -0.039(3) -0.036(4) 0.016(3)
C184 0.077(3) 0.059(3) 0.144(4) -0.020(3) -0.041(3) 0.010(3)
C185 0.086(3) 0.044(3) 0.072(4) -0.009(3) -0.012(4) -0.021(3)
C186 0.087(4) 0.043(4) 0.074(4) -0.006(4) -0.010(4) -0.021(4)
C187 0.086(4) 0.044(4) 0.069(4) -0.013(4) -0.008(4) -0.018(4)
C188 0.088(4) 0.046(4) 0.071(4) -0.011(4) -0.014(4) -0.021(4)
F51 0.066(3) 0.106(4) 0.108(4) 0.031(3) -0.001(3) -0.025(3)
F52 0.107(4) 0.136(5) 0.048(3) -0.010(3) 0.024(3) -0.005(3)
F53 0.058(2) 0.074(3) 0.064(2) 0.025(2) -0.0124(19) 0.011(2)
F54 0.090(3) 0.094(3) 0.074(3) 0.000(3) -0.032(3) -0.024(3)
F55 0.101(3) 0.059(3) 0.097(4) 0.025(2) -0.023(3) -0.012(2)
F56 0.057(3) 0.111(4) 0.091(3) 0.026(3) 0.026(2) 0.023(3)
F57 0.128(4) 0.116(4) 0.132(5) 0.026(4) -0.090(4) -0.047(4)
F58 0.166(4) 0.069(3) 0.052(3) 0.008(2) -0.040(3) 0.016(3)
F59 0.190(5) 0.049(2) 0.058(3) -0.013(2) -0.023(3) 0.039(3)
F61 0.081(3) 0.113(4) 0.085(3) 0.013(3) -0.001(3) -0.043(3)
F62 0.138(4) 0.106(4) 0.061(3) -0.028(3) 0.031(3) -0.049(3)
F63 0.099(4) 0.103(4) 0.178(6) -0.041(4) -0.012(4) 0.031(4)
F64 0.055(3) 0.174(5) 0.101(4) 0.025(4) 0.025(3) 0.038(3)
F65 0.102(4) 0.115(4) 0.081(3) 0.020(3) -0.018(3) 0.003(3)
F66 0.133(4) 0.098(4) 0.122(5) -0.029(4) -0.023(4) 0.028(4)
F67 0.083(3) 0.144(5) 0.082(3) 0.045(3) -0.008(3) -0.004(3)
F68 0.084(3) 0.161(5) 0.054(3) -0.020(3) 0.007(2) -0.007(4)
F69 0.060(3) 0.206(6) 0.126(5) -0.003(5) -0.022(3) 0.046(4)
F71 0.070(3) 0.098(3) 0.071(3) 0.007(3) -0.029(2) -0.002(3)
F72 0.170(5) 0.057(3) 0.143(5) 0.021(3) -0.094(4) -0.039(3)
F73 0.094(4) 0.093(4) 0.178(6) -0.026(4) -0.063(4) 0.037(3)
F74 0.070(3) 0.096(3) 0.089(3) 0.044(3) -0.013(3) -0.016(3)
F75 0.061(3) 0.090(3) 0.136(5) 0.024(3) -0.048(3) -0.010(2)
F76 0.093(3) 0.047(2) 0.110(4) 0.016(2) -0.022(3) -0.018(2)
F77 0.061(3) 0.092(3) 0.100(4) 0.043(3) -0.010(2) 0.018(2)
F78 0.107(4) 0.159(5) 0.088(4) -0.015(4) 0.015(3) -0.024(4)
F79 0.070(3) 0.146(5) 0.086(3) 0.040(3) -0.020(3) -0.047(3)
F81 0.127(4) 0.132(5) 0.116(4) -0.062(4) -0.046(4) -0.014(4)
F82 0.125(4) 0.085(3) 0.091(4) -0.014(3) -0.026(3) -0.015(3)
F83 0.109(4) 0.152(5) 0.127(5) -0.064(4) 0.007(4) 0.000(4)
F84 0.123(4) 0.085(4) 0.195(5) -0.072(4) -0.028(4) 0.046(3)
F85 0.072(3) 0.141(5) 0.234(6) -0.027(5) -0.050(4) 0.031(4)
F86 0.111(4) 0.078(4) 0.186(5) -0.008(4) -0.058(4) 0.023(3)
F87 0.090(3) 0.067(3) 0.192(5) -0.015(4) -0.069(4) -0.011(3)
F88 0.095(4) 0.090(4) 0.165(5) 0.013(4) -0.021(4) -0.010(3)
F89 0.076(3) 0.074(3) 0.161(5) 0.009(3) -0.021(3) 0.026(3)
F181 0.087(6) 0.049(7) 0.077(7) 0.002(7) -0.005(7) -0.016(7)
F182 0.092(6) 0.053(7) 0.077(7) -0.006(7) -0.011(7) -0.024(7)
F183 0.086(6) 0.027(7) 0.076(7) -0.002(7) -0.005(7) -0.023(7)
F184 0.080(6) 0.042(7) 0.061(7) -0.027(7) 0.003(7) -0.012(7)
F185 0.090(6) 0.046(7) 0.070(7) -0.009(7) -0.005(7) -0.016(7)
F186 0.091(6) 0.043(7) 0.069(7) -0.016(7) -0.009(7) -0.012(7)
F187 0.090(6) 0.053(7) 0.072(7) -0.011(7) -0.019(7) -0.019(7)
F188 0.088(6) 0.042(7) 0.075(7) -0.020(7) -0.016(7) -0.025(7)
F189 0.091(6) 0.047(7) 0.062(7) -0.017(7) -0.014(7) -0.026(7)

loop_
_atom_type_symbol
_atom_type_scat_dispersion_real
_atom_type_scat_dispersion_imag
_atom_type_scat_Cromer_Mann_a1
_atom_type_scat_Cromer_Mann_b1
_atom_type_scat_Cromer_Mann_a2
_atom_type_scat_Cromer_Mann_b2
_atom_type_scat_Cromer_Mann_a3
_atom_type_scat_Cromer_Mann_b3
_atom_type_scat_Cromer_Mann_a4
_atom_type_scat_Cromer_Mann_b4
_atom_type_scat_Cromer_Mann_c
_atom_type_scat_source
C 0.0181 0.0091 2.3100 20.8439 1.0200 10.2075 1.5886 0.5687 0.8650 51.6512 0.2156 'International Tables Vol C 4.2.6.8 and 6.1.1.4'
H 0.0000 0.0000 0.4930 10.5109 0.3229 26.1257 0.1402 3.1424 0.0408 57.7998 0.0030 'International Tables Vol C 4.2.6.8 and 6.1.1.4'
N 0.0311 0.0180 12.2126 0.0057 3.1322 9.8933 2.0125 28.9975 1.1663 0.5826 -11.5290 'International Tables Vol C 4.2.6.8 and 6.1.1.4'
Ga -1.2846 0.7763 15.2354 3.0669 6.7006 0.2412 4.3591 10.7805 2.9623 61.4135 1.7189 'International Tables Vol C 4.2.6.8 and 6.1.1.4'
Rh 0.0927 3.6045 19.2957 0.7515 14.3501 8.2176 4.7343 25.8749 1.2892 98.6062 5.3280 'International Tables Vol C 4.2.6.8 and 6.1.1.4'
Al 0.2130 0.2455 6.4202 3.0387 1.9002 0.7426 1.5936 31.5472 1.9646 85.0886 1.1151 'International Tables Vol C 4.2.6.8 and 6.1.1.4'
O 0.0492 0.0322 3.0485 13.2771 2.2868 5.7011 1.5463 0.3239 0.8670 32.9089 0.2508 'International Tables Vol C 4.2.6.8 and 6.1.1.4'
F 0.0727 0.0534 3.5392 10.2825 2.6412 4.2944 1.5170 0.2615 1.0243 26.1476 0.2776 'International Tables Vol C 4.2.6.8 and 6.1.1.4'
P 0.2955 0.4335 6.4345 1.9067 4.1791 27.1570 1.7800 0.5260 1.4908 68.1645 1.1149 'International Tables Vol C 4.2.6.8 and 6.1.1.4'

loop_
_geom_angle_atom_site_label_1
_geom_angle_site_symmetry_1
_geom_angle_atom_site_label_2
_geom_angle_site_symmetry_2
_geom_angle_atom_site_label_3
_geom_angle_site_symmetry_3
_geom_angle
_geom_angle_publ_flag
Ga1 . Rh1 . P1 . 132.84(3) yes
Ga1 . Rh1 . P2 . 131.98(3) yes
P1 . Rh1 . P2 . 95.18(4) yes
Ga1 . Rh1 . H1 . 47.4(3) no
P1 . Rh1 . H1 . 85.4(3) no
P2 . Rh1 . H1 . 179.3(3) no
Ga1 . Rh1 . H2 . 47.4(3) no
P1 . Rh1 . H2 . 179.6(4) no
P2 . Rh1 . H2 . 84.6(3) no
H1 . Rh1 . H2 . 94.836(10) no
Rh1 . Ga1 . N1 . 133.77(11) yes
Rh1 . Ga1 . N2 . 130.23(11) yes
N1 . Ga1 . N2 . 96.00(16) yes
Rh1 . Ga1 . H1 . 36.0(2) no
N1 . Ga1 . H1 . 102.9(3) no
N2 . Ga1 . H1 . 151.5(3) no
Rh1 . Ga1 . H2 . 36.3(2) no
N1 . Ga1 . H2 . 153.2(3) no
N2 . Ga1 . H2 . 99.4(3) no
H1 . Ga1 . H2 . 72.372(10) no
Ga1 . N1 . C2 . 124.0(3) yes
Ga1 . N1 . C11 . 119.0(3) yes
C2 . N1 . C11 . 116.8(4) yes
Ga1 . N2 . C4 . 123.7(3) yes
Ga1 . N2 . C21 . 118.1(3) yes
C4 . N2 . C21 . 118.1(4) yes
N1 . C2 . C3 . 123.3(4) yes
N1 . C2 . C312 . 119.1(4) yes
C3 . C2 . C312 . 117.5(4) yes
C2 . C3 . C4 . 129.1(4) yes
C2 . C3 . H31 . 115.5 no
C4 . C3 . H31 . 115.4 no
C3 . C4 . N2 . 123.7(4) yes
C3 . C4 . C5 . 117.9(4) yes
N2 . C4 . C5 . 118.4(4) yes
C4 . C5 . H53 . 109.5 no
C4 . C5 . H52 . 109.7 no
H53 . C5 . H52 . 109.5 no
C4 . C5 . H51 . 109.2 no
H53 . C5 . H51 . 109.5 no
H52 . C5 . H51 . 109.5 no
N1 . C11 . C12 . 119.8(5) yes
N1 . C11 . C16 . 118.2(5) yes
C12 . C11 . C16 . 122.0(5) yes
C11 . C12 . C13 . 117.4(6) yes
C11 . C12 . C17 . 122.5(5) yes
C13 . C12 . C17 . 120.0(6) yes
C12 . C13 . C14 . 121.2(6) yes
C12 . C13 . H131 . 119.4 no
C14 . C13 . H131 . 119.4 no
C13 . C14 . C15 . 120.0(5) yes
C13 . C14 . H141 . 119.8 no
C15 . C14 . H141 . 120.2 no
C14 . C15 . C16 . 121.7(6) yes
C14 . C15 . H151 . 119.0 no
C16 . C15 . H151 . 119.3 no
C11 . C16 . C15 . 117.7(6) yes
C11 . C16 . C18 . 122.7(5) yes
C15 . C16 . C18 . 119.5(6) yes
C12 . C17 . C31 . 110.9(6) yes
C12 . C17 . C32 . 111.1(7) yes
C31 . C17 . C32 . 109.2(7) yes
C12 . C17 . H171 . 108.7 no
C31 . C17 . H171 . 109.2 no
C32 . C17 . H171 . 107.7 no
C16 . C18 . C33 . 111.9(5) yes
C16 . C18 . C34 . 111.7(6) yes
C33 . C18 . C34 . 110.3(5) yes
C16 . C18 . H181 . 107.3 no
C33 . C18 . H181 . 107.3 no
C34 . C18 . H181 . 108.0 no
N2 . C21 . C22 . 119.6(5) yes
N2 . C21 . C26 . 118.6(4) yes
C22 . C21 . C26 . 121.7(5) yes
C21 . C22 . C23 . 118.4(6) yes
C21 . C22 . C27 . 121.6(5) yes
C23 . C22 . C27 . 119.9(5) yes
C22 . C23 . C24 . 120.9(6) yes
C22 . C23 . H231 . 119.7 no
C24 . C23 . H231 . 119.5 no
C23 . C24 . C25 . 120.5(5) yes
C23 . C24 . H241 . 119.5 no
C25 . C24 . H241 . 119.9 no
C24 . C25 . C26 . 120.7(6) yes
C24 . C25 . H251 . 120.1 no
C26 . C25 . H251 . 119.2 no
C25 . C26 . C21 . 117.6(5) yes
C25 . C26 . C28 . 119.8(5) yes
C21 . C26 . C28 . 122.6(4) yes
C22 . C27 . C35 . 111.1(6) yes
C22 . C27 . C36 . 113.4(6) yes
C35 . C27 . C36 . 110.2(6) yes
C22 . C27 . H271 . 108.4 no
C35 . C27 . H271 . 106.3 no
C36 . C27 . H271 . 107.1 no
C26 . C28 . C37 . 111.9(5) yes
C26 . C28 . C38 . 112.3(5) yes
C37 . C28 . C38 . 109.8(5) yes
C26 . C28 . H281 . 107.7 no
C37 . C28 . H281 . 107.5 no
C38 . C28 . H281 . 107.3 no
C17 . C31 . H312 . 109.6 no
C17 . C31 . H311 . 109.7 no
H312 . C31 . H311 . 109.5 no
C17 . C31 . H313 . 109.1 no
H312 . C31 . H313 . 109.5 no
H311 . C31 . H313 . 109.5 no
C17 . C32 . H322 . 110.4 no
C17 . C32 . H321 . 109.8 no
H322 . C32 . H321 . 109.5 no
C17 . C32 . H323 . 108.2 no
H322 . C32 . H323 . 109.5 no
H321 . C32 . H323 . 109.5 no
C18 . C33 . H332 . 109.2 no
C18 . C33 . H331 . 110.4 no
H332 . C33 . H331 . 109.5 no
C18 . C33 . H333 . 108.8 no
H332 . C33 . H333 . 109.5 no
H331 . C33 . H333 . 109.5 no
C18 . C34 . H341 . 109.5 no
C18 . C34 . H343 . 109.4 no
H341 . C34 . H343 . 109.5 no
C18 . C34 . H342 . 109.5 no
H341 . C34 . H342 . 109.5 no
H343 . C34 . H342 . 109.5 no
C27 . C35 . H353 . 110.0 no
C27 . C35 . H352 . 107.6 no
H353 . C35 . H352 . 109.5 no
C27 . C35 . H351 . 110.8 no
H353 . C35 . H351 . 109.5 no
H352 . C35 . H351 . 109.5 no
C27 . C36 . H363 . 109.0 no
C27 . C36 . H362 . 111.1 no
H363 . C36 . H362 . 109.5 no
C27 . C36 . H361 . 108.3 no
H363 . C36 . H361 . 109.5 no
H362 . C36 . H361 . 109.5 no
C28 . C37 . H373 . 109.8 no
C28 . C37 . H372 . 109.2 no
H373 . C37 . H372 . 109.5 no
C28 . C37 . H371 . 109.3 no
H373 . C37 . H371 . 109.5 no
H372 . C37 . H371 . 109.5 no
C28 . C38 . H383 . 110.1 no
C28 . C38 . H382 . 109.3 no
H383 . C38 . H382 . 109.5 no
C28 . C38 . H381 . 109.0 no
H383 . C38 . H381 . 109.5 no
H382 . C38 . H381 . 109.5 no
Rh1 . P1 . C51 . 119.29(16) yes
Rh1 . P1 . C61 . 112.57(15) yes
C51 . P1 . C61 . 102.8(2) yes
Rh1 . P1 . C71 . 116.93(15) yes
C51 . P1 . C71 . 99.2(2) yes
C61 . P1 . C71 . 103.8(2) yes
Rh1 . P2 . C53 . 116.27(17) yes
Rh1 . P2 . C81 . 115.20(16) yes
C53 . P2 . C81 . 103.3(2) yes
Rh1 . P2 . C91 . 111.93(18) yes
C53 . P2 . C91 . 105.8(3) yes
C81 . P2 . C91 . 103.0(2) yes
P1 . C51 . C52 . 116.1(3) yes
P1 . C51 . H512 . 107.6 no
C52 . C51 . H512 . 107.0 no
P1 . C51 . H511 . 108.4 no
C52 . C51 . H511 . 108.0 no
H512 . C51 . H511 . 109.5 no
C51 . C52 . C53 . 111.8(5) yes
C51 . C52 . H521 . 108.0 no
C53 . C52 . H521 . 108.2 no
C51 . C52 . H522 . 110.1 no
C53 . C52 . H522 . 109.2 no
H521 . C52 . H522 . 109.5 no
C52 . C53 . P2 . 114.9(4) yes
C52 . C53 . H532 . 108.7 no
P2 . C53 . H532 . 109.0 no
C52 . C53 . H531 . 107.2 no
P2 . C53 . H531 . 107.5 no
H532 . C53 . H531 . 109.5 no
P1 . C61 . C62 . 110.7(4) yes
P1 . C61 . C66 . 115.5(4) yes
C62 . C61 . C66 . 111.1(5) yes
P1 . C61 . H611 . 106.8 no
C62 . C61 . H611 . 105.9 no
C66 . C61 . H611 . 106.1 no
C61 . C62 . C63 . 110.8(6) yes
C61 . C62 . H622 . 109.2 no
C63 . C62 . H622 . 109.2 no
C61 . C62 . H621 . 108.5 no
C63 . C62 . H621 . 109.6 no
H622 . C62 . H621 . 109.5 no
C62 . C63 . C64 . 111.8(6) yes
C62 . C63 . H631 . 108.9 no
C64 . C63 . H631 . 108.9 no
C62 . C63 . H632 . 109.3 no
C64 . C63 . H632 . 108.4 no
H631 . C63 . H632 . 109.5 no
C63 . C64 . C65 . 111.2(5) yes
C63 . C64 . H642 . 109.7 no
C65 . C64 . H642 . 108.5 no
C63 . C64 . H641 . 109.1 no
C65 . C64 . H641 . 108.9 no
H642 . C64 . H641 . 109.5 no
C64 . C65 . C66 . 111.5(6) yes
C64 . C65 . H652 . 108.6 no
C66 . C65 . H652 . 108.8 no
C64 . C65 . H651 . 109.6 no
C66 . C65 . H651 . 108.9 no
H652 . C65 . H651 . 109.5 no
C61 . C66 . C65 . 110.2(5) yes
C61 . C66 . H661 . 109.2 no
C65 . C66 . H661 . 109.5 no
C61 . C66 . H662 . 108.8 no
C65 . C66 . H662 . 109.7 no
H661 . C66 . H662 . 109.5 no
P1 . C71 . C72 . 115.1(3) yes
P1 . C71 . C76 . 111.8(4) yes
C72 . C71 . C76 . 110.2(5) yes
P1 . C71 . H711 . 106.6 no
C72 . C71 . H711 . 106.2 no
C76 . C71 . H711 . 106.3 no
C71 . C72 . C73 . 109.5(5) yes
C71 . C72 . H721 . 109.4 no
C73 . C72 . H721 . 109.5 no
C71 . C72 . H722 . 109.3 no
C73 . C72 . H722 . 109.6 no
H721 . C72 . H722 . 109.5 no
C72 . C73 . C74 . 112.2(5) yes
C72 . C73 . H732 . 109.2 no
C74 . C73 . H732 . 109.0 no
C72 . C73 . H731 . 108.4 no
C74 . C73 . H731 . 108.5 no
H732 . C73 . H731 . 109.5 no
C73 . C74 . C75 . 112.4(5) yes
C73 . C74 . H742 . 108.6 no
C75 . C74 . H742 . 108.5 no
C73 . C74 . H741 . 108.8 no
C75 . C74 . H741 . 109.0 no
H742 . C74 . H741 . 109.5 no
C74 . C75 . C76 . 111.0(5) yes
C74 . C75 . H751 . 109.4 no
C76 . C75 . H751 . 109.2 no
C74 . C75 . H752 . 108.9 no
C76 . C75 . H752 . 108.9 no
H751 . C75 . H752 . 109.5 no
C71 . C76 . C75 . 109.8(5) yes
C71 . C76 . H762 . 109.3 no
C75 . C76 . H762 . 109.3 no
C71 . C76 . H761 . 109.0 no
C75 . C76 . H761 . 109.9 no
H762 . C76 . H761 . 109.5 no
P2 . C81 . C82 . 115.0(4) yes
P2 . C81 . C86 . 111.3(3) yes
C82 . C81 . C86 . 109.8(4) yes
P2 . C81 . H811 . 107.0 no
C82 . C81 . H811 . 106.6 no
C86 . C81 . H811 . 106.8 no
C81 . C82 . C83 . 112.3(5) yes
C81 . C82 . H822 . 108.7 no
C83 . C82 . H822 . 108.6 no
C81 . C82 . H821 . 108.7 no
C83 . C82 . H821 . 109.1 no
H822 . C82 . H821 . 109.5 no
C82 . C83 . C84 . 111.5(5) yes
C82 . C83 . H831 . 109.0 no
C84 . C83 . H831 . 108.6 no
C82 . C83 . H832 . 109.2 no
C84 . C83 . H832 . 109.0 no
H831 . C83 . H832 . 109.5 no
C83 . C84 . C85 . 110.3(5) yes
C83 . C84 . H841 . 109.4 no
C85 . C84 . H841 . 109.9 no
C83 . C84 . H842 . 109.0 no
C85 . C84 . H842 . 108.6 no
H841 . C84 . H842 . 109.5 no
C84 . C85 . C86 . 112.1(5) yes
C84 . C85 . H851 . 108.2 no
C86 . C85 . H851 . 108.8 no
C84 . C85 . H852 . 109.0 no
C86 . C85 . H852 . 109.3 no
H851 . C85 . H852 . 109.5 no
C81 . C86 . C85 . 112.5(5) yes
C81 . C86 . H861 . 108.4 no
C85 . C86 . H861 . 108.6 no
C81 . C86 . H862 . 108.8 no
C85 . C86 . H862 . 109.0 no
H861 . C86 . H862 . 109.5 no
P2 . C91 . C92 . 113.2(4) yes
P2 . C91 . C96 . 115.8(4) yes
C92 . C91 . C96 . 109.2(5) yes
P2 . C91 . H911 . 106.2 no
C92 . C91 . H911 . 105.5 no
C96 . C91 . H911 . 106.2 no
C91 . C92 . C93 . 109.3(5) yes
C91 . C92 . H921 . 109.6 no
C93 . C92 . H921 . 109.8 no
C91 . C92 . H922 . 109.3 no
C93 . C92 . H922 . 109.4 no
H921 . C92 . H922 . 109.5 no
C92 . C93 . C94 . 111.0(6) yes
C92 . C93 . H932 . 108.6 no
C94 . C93 . H932 . 108.2 no
C92 . C93 . H931 . 109.6 no
C94 . C93 . H931 . 110.0 no
H932 . C93 . H931 . 109.5 no
C93 . C94 . C95 . 110.4(6) yes
C93 . C94 . H942 . 109.6 no
C95 . C94 . H942 . 110.0 no
C93 . C94 . H941 . 108.7 no
C95 . C94 . H941 . 108.6 no
H942 . C94 . H941 . 109.5 no
C94 . C95 . C96 . 111.7(6) yes
C94 . C95 . H951 . 108.1 no
C96 . C95 . H951 . 108.7 no
C94 . C95 . H952 . 109.7 no
C96 . C95 . H952 . 109.1 no
H951 . C95 . H952 . 109.5 no
C91 . C96 . C95 . 111.1(6) yes
C91 . C96 . H962 . 108.8 no
C95 . C96 . H962 . 109.5 no
C91 . C96 . H961 . 109.1 no
C95 . C96 . H961 . 108.8 no
H962 . C96 . H961 . 109.5 no
C2 . C312 . H3123 . 109.6 no
C2 . C312 . H3122 . 109.3 no
H3123 . C312 . H3122 . 109.5 no
C2 . C312 . H3121 . 109.4 no
H3123 . C312 . H3121 . 109.5 no
H3122 . C312 . H3121 . 109.5 no
C217 . C231 . H2313 . 109.6 no
C217 . C231 . H2312 . 108.5 no
H2313 . C231 . H2312 . 109.5 no
C217 . C231 . H2311 . 110.2 no
H2313 . C231 . H2311 . 109.5 no
H2312 . C231 . H2311 . 109.5 no
Ga2 . Rh2 . P201 . 133.87(4) yes
Ga2 . Rh2 . P202 . 130.87(4) yes
P201 . Rh2 . P202 . 94.47(4) yes
Ga2 . Rh2 . H21 . 47.8(3) no
P201 . Rh2 . H21 . 178.3(3) no
P202 . Rh2 . H21 . 83.8(3) no
Ga2 . Rh2 . H22 . 47.8(3) no
P201 . Rh2 . H22 . 86.9(3) no
P202 . Rh2 . H22 . 178.7(3) no
H21 . Rh2 . H22 . 94.836(10) no
Rh2 . Ga2 . N201 . 132.77(12) yes
Rh2 . Ga2 . N202 . 131.61(12) yes
N201 . Ga2 . N202 . 95.62(17) yes
Rh2 . Ga2 . H21 . 36.5(2) no
N201 . Ga2 . H21 . 151.5(3) no
N202 . Ga2 . H21 . 100.9(3) no
Rh2 . Ga2 . H22 . 36.4(2) no
N201 . Ga2 . H22 . 99.3(3) no
N202 . Ga2 . H22 . 158.6(3) no
H21 . Ga2 . H22 . 72.372(10) no
Ga2 . N201 . C202 . 124.9(3) yes
Ga2 . N201 . C211 . 118.8(3) yes
C202 . N201 . C211 . 116.2(4) yes
Ga2 . N202 . C204 . 124.0(3) yes
Ga2 . N202 . C221 . 117.8(3) yes
C204 . N202 . C221 . 117.6(4) yes
C202 . C201 . H2011 . 109.4 no
C202 . C201 . H2013 . 109.6 no
H2011 . C201 . H2013 . 109.5 no
C202 . C201 . H2012 . 109.4 no
H2011 . C201 . H2012 . 109.5 no
H2013 . C201 . H2012 . 109.5 no
C201 . C202 . N201 . 119.7(5) yes
C201 . C202 . C203 . 117.2(4) yes
N201 . C202 . C203 . 123.1(5) yes
C202 . C203 . C204 . 128.1(4) yes
C202 . C203 . H2031 . 115.7 no
C204 . C203 . H2031 . 116.1 no
C203 . C204 . N202 . 123.8(4) yes
C203 . C204 . C205 . 117.4(4) yes
N202 . C204 . C205 . 118.8(5) yes
C204 . C205 . H2052 . 109.3 no
C204 . C205 . H2051 . 110.0 no
H2052 . C205 . H2051 . 109.5 no
C204 . C205 . H2053 . 109.1 no
H2052 . C205 . H2053 . 109.5 no
H2051 . C205 . H2053 . 109.5 no
N201 . C211 . C212 . 120.3(5) yes
N201 . C211 . C216 . 117.4(5) yes
C212 . C211 . C216 . 122.2(5) yes
C211 . C212 . C213 . 118.2(6) yes
C211 . C212 . C217 . 122.2(5) yes
C213 . C212 . C217 . 119.6(5) yes
C212 . C213 . C214 . 121.0(6) yes
C212 . C213 . H2131 . 118.8 no
C214 . C213 . H2131 . 120.2 no
C213 . C214 . C215 . 120.9(6) yes
C213 . C214 . H2141 . 119.4 no
C215 . C214 . H2141 . 119.7 no
C214 . C215 . C216 . 120.7(6) yes
C214 . C215 . H2151 . 120.0 no
C216 . C215 . H2151 . 119.3 no
C211 . C216 . C215 . 116.8(5) yes
C211 . C216 . C218 . 122.9(5) yes
C215 . C216 . C218 . 120.2(5) yes
C212 . C217 . C231 . 111.8(6) yes
C212 . C217 . C232 . 110.9(7) yes
C231 . C217 . C232 . 109.3(8) yes
C212 . C217 . H2171 . 109.2 no
C231 . C217 . H2171 . 108.2 no
C232 . C217 . H2171 . 107.4 no
C216 . C218 . C233 . 110.8(5) yes
C216 . C218 . C234 . 113.0(6) yes
C233 . C218 . C234 . 110.2(6) yes
C216 . C218 . H2181 . 107.6 no
C233 . C218 . H2181 . 107.7 no
C234 . C218 . H2181 . 107.3 no
N202 . C221 . C222 . 120.2(5) yes
N202 . C221 . C226 . 117.6(5) yes
C222 . C221 . C226 . 122.1(5) yes
C221 . C222 . C223 . 117.4(6) yes
C221 . C222 . C227 . 120.7(5) yes
C223 . C222 . C227 . 121.9(6) yes
C222 . C223 . C224 . 121.7(6) yes
C222 . C223 . H2231 . 119.4 no
C224 . C223 . H2231 . 118.9 no
C223 . C224 . C225 . 120.0(6) yes
C223 . C224 . H2241 . 120.2 no
C225 . C224 . H2241 . 119.8 no
C224 . C225 . C226 . 121.1(6) yes
C224 . C225 . H2251 . 119.3 no
C226 . C225 . H2251 . 119.5 no
C221 . C226 . C225 . 117.4(6) yes
C221 . C226 . C228 . 123.5(5) yes
C225 . C226 . C228 . 119.0(6) yes
C222 . C227 . C235 . 113.1(6) yes
C222 . C227 . C236 . 112.8(5) yes
C235 . C227 . C236 . 109.4(6) yes
C222 . C227 . H2271 . 107.3 no
C235 . C227 . H2271 . 107.4 no
C236 . C227 . H2271 . 106.5 no
C226 . C228 . C237 . 112.4(8) yes
C226 . C228 . C238 . 111.1(6) yes
C237 . C228 . C238 . 110.7(7) yes
C226 . C228 . H2281 . 106.0 no
C237 . C228 . H2281 . 110.2 no
C238 . C228 . H2281 . 106.0 no
C217 . C232 . H2322 . 110.3 no
C217 . C232 . H2321 . 107.7 no
H2322 . C232 . H2321 . 109.5 no
C217 . C232 . H2323 . 110.4 no
H2322 . C232 . H2323 . 109.5 no
H2321 . C232 . H2323 . 109.5 no
C218 . C233 . H2332 . 109.4 no
C218 . C233 . H2331 . 110.0 no
H2332 . C233 . H2331 . 109.5 no
C218 . C233 . H2333 . 109.0 no
H2332 . C233 . H2333 . 109.5 no
H2331 . C233 . H2333 . 109.5 no
C218 . C234 . H2342 . 109.2 no
C218 . C234 . H2341 . 109.5 no
H2342 . C234 . H2341 . 109.5 no
C218 . C234 . H2343 . 109.7 no
H2342 . C234 . H2343 . 109.5 no
H2341 . C234 . H2343 . 109.5 no
C227 . C235 . H2353 . 110.1 no
C227 . C235 . H2352 . 109.6 no
H2353 . C235 . H2352 . 109.5 no
C227 . C235 . H2351 . 108.7 no
H2353 . C235 . H2351 . 109.5 no
H2352 . C235 . H2351 . 109.5 no
C227 . C236 . H2363 . 109.9 no
C227 . C236 . H2362 . 108.7 no
H2363 . C236 . H2362 . 109.5 no
C227 . C236 . H2361 . 109.7 no
H2363 . C236 . H2361 . 109.5 no
H2362 . C236 . H2361 . 109.5 no
C228 . C237 . H2371 . 105.8 no
C228 . C237 . H2373 . 109.6 no
H2371 . C237 . H2373 . 109.5 no
C228 . C237 . H2372 . 113.0 no
H2371 . C237 . H2372 . 109.5 no
H2373 . C237 . H2372 . 109.5 no
C228 . C238 . H2381 . 109.2 no
C228 . C238 . H2383 . 108.7 no
H2381 . C238 . H2383 . 109.5 no
C228 . C238 . H2382 . 110.5 no
H2381 . C238 . H2382 . 109.5 no
H2383 . C238 . H2382 . 109.5 no
Rh2 . P201 . C251 . 118.31(17) yes
Rh2 . P201 . C261 . 117.64(15) yes
C251 . P201 . C261 . 100.6(2) yes
Rh2 . P201 . C271 . 111.63(16) yes
C251 . P201 . C271 . 102.7(3) yes
C261 . P201 . C271 . 104.0(2) yes
Rh2 . P202 . C253 . 120.32(17) yes
Rh2 . P202 . C281 . 111.54(18) yes
C253 . P202 . C281 . 102.9(3) yes
Rh2 . P202 . C291 . 111.47(17) yes
C253 . P202 . C291 . 101.7(2) yes
C281 . P202 . C291 . 107.8(2) yes
P201 . C251 . C252 . 117.5(4) yes
P201 . C251 . H2511 . 107.7 no
C252 . C251 . H2511 . 108.0 no
P201 . C251 . H2512 . 107.1 no
C252 . C251 . H2512 . 106.8 no
H2511 . C251 . H2512 . 109.5 no
C251 . C252 . C253 . 113.0(5) yes
C251 . C252 . H2521 . 109.1 no
C253 . C252 . H2521 . 109.1 no
C251 . C252 . H2522 . 108.0 no
C253 . C252 . H2522 . 108.2 no
H2521 . C252 . H2522 . 109.5 no
C252 . C253 . P202 . 115.4(4) yes
C252 . C253 . H2532 . 108.4 no
P202 . C253 . H2532 . 107.8 no
C252 . C253 . H2531 . 107.5 no
P202 . C253 . H2531 . 108.1 no
H2532 . C253 . H2531 . 109.5 no
P201 . C261 . C262 . 111.7(3) yes
P201 . C261 . C266 . 115.0(3) yes
C262 . C261 . C266 . 109.8(4) yes
P201 . C261 . H2611 . 106.4 no
C262 . C261 . H2611 . 107.0 no
C266 . C261 . H2611 . 106.5 no
C261 . C262 . C263 . 110.9(4) yes
C261 . C262 . H2622 . 109.0 no
C263 . C262 . H2622 . 108.9 no
C261 . C262 . H2621 . 109.6 no
C263 . C262 . H2621 . 109.0 no
H2622 . C262 . H2621 . 109.5 no
C262 . C263 . C264 . 112.2(5) yes
C262 . C263 . H2631 . 108.6 no
C264 . C263 . H2631 . 108.1 no
C262 . C263 . H2632 . 109.1 no
C264 . C263 . H2632 . 109.4 no
H2631 . C263 . H2632 . 109.5 no
C263 . C264 . C265 . 111.0(5) yes
C263 . C264 . H2641 . 109.2 no
C265 . C264 . H2641 . 109.3 no
C263 . C264 . H2642 . 108.6 no
C265 . C264 . H2642 . 109.3 no
H2641 . C264 . H2642 . 109.5 no
C264 . C265 . C266 . 111.7(5) yes
C264 . C265 . H2652 . 109.0 no
C266 . C265 . H2652 . 108.8 no
C264 . C265 . H2651 . 108.8 no
C266 . C265 . H2651 . 109.0 no
H2652 . C265 . H2651 . 109.5 no
C265 . C266 . C261 . 110.4(4) yes
C265 . C266 . H2661 . 109.2 no
C261 . C266 . H2661 . 109.4 no
C265 . C266 . H2662 . 109.1 no
C261 . C266 . H2662 . 109.2 no
H2661 . C266 . H2662 . 109.5 no
P201 . C271 . C272 . 111.1(4) yes
P201 . C271 . C276 . 116.5(4) yes
C272 . C271 . C276 . 110.5(5) yes
P201 . C271 . H2711 . 105.9 no
C272 . C271 . H2711 . 106.0 no
C276 . C271 . H2711 . 106.1 no
C271 . C272 . C273 . 111.0(5) yes
C271 . C272 . H2721 . 108.8 no
C273 . C272 . H2721 . 109.1 no
C271 . C272 . H2722 . 109.3 no
C273 . C272 . H2722 . 109.2 no
H2721 . C272 . H2722 . 109.5 no
C272 . C273 . C274 . 110.3(7) yes
C272 . C273 . H2732 . 109.7 no
C274 . C273 . H2732 . 107.9 no
C272 . C273 . H2731 . 109.6 no
C274 . C273 . H2731 . 109.9 no
H2732 . C273 . H2731 . 109.5 no
C273 . C274 . C275 . 111.5(6) yes
C273 . C274 . H2741 . 110.6 no
C275 . C274 . H2741 . 111.4 no
C273 . C274 . H2742 . 107.3 no
C275 . C274 . H2742 . 106.4 no
H2741 . C274 . H2742 . 109.5 no
C274 . C275 . C276 . 111.1(6) yes
C274 . C275 . H2751 . 110.3 no
C276 . C275 . H2751 . 109.6 no
C274 . C275 . H2752 . 107.2 no
C276 . C275 . H2752 . 109.1 no
H2751 . C275 . H2752 . 109.5 no
C271 . C276 . C275 . 111.7(6) yes
C271 . C276 . H2762 . 109.3 no
C275 . C276 . H2762 . 109.8 no
C271 . C276 . H2761 . 108.5 no
C275 . C276 . H2761 . 108.0 no
H2762 . C276 . H2761 . 109.5 no
P202 . C281 . C282 . 119.6(5) yes
P202 . C281 . C286 . 106.7(4) yes
C282 . C281 . C286 . 110.0(6) yes
P202 . C281 . H2811 . 106.5 no
C282 . C281 . H2811 . 106.4 no
C286 . C281 . H2811 . 106.9 no
P202 . C281 . C382 . 115.4(9) yes
P202 . C281 . C386 . 116.1(9) yes
C382 . C281 . C386 . 115.5(13) yes
P202 . C281 . H2812 . 104.2 no
C382 . C281 . H2812 . 102.7 no
C386 . C281 . H2812 . 99.6 no
C281 . C282 . C283 . 110.7(7) yes
C281 . C282 . H2821 . 109.4 no
C283 . C282 . H2821 . 108.9 no
C281 . C282 . H2822 . 108.7 no
C283 . C282 . H2822 . 109.7 no
H2821 . C282 . H2822 . 109.5 no
C282 . C283 . C284 . 109.9(8) yes
C282 . C283 . H2832 . 109.8 no
C284 . C283 . H2832 . 110.5 no
C282 . C283 . H2831 . 109.1 no
C284 . C283 . H2831 . 108.0 no
H2832 . C283 . H2831 . 109.5 no
C283 . C284 . C285 . 110.2(8) yes
C283 . C284 . H2841 . 108.1 no
C285 . C284 . H2841 . 108.8 no
C283 . C284 . H2842 . 110.5 no
C285 . C284 . H2842 . 109.8 no
H2841 . C284 . H2842 . 109.5 no
C284 . C285 . C286 . 110.7(8) yes
C284 . C285 . H2852 . 109.9 no
C286 . C285 . H2852 . 109.5 no
C284 . C285 . H2851 . 108.1 no
C286 . C285 . H2851 . 109.1 no
H2852 . C285 . H2851 . 109.5 no
C285 . C286 . C281 . 111.0(7) yes
C285 . C286 . H2861 . 109.3 no
C281 . C286 . H2861 . 109.8 no
C285 . C286 . H2862 . 108.8 no
C281 . C286 . H2862 . 108.4 no
H2861 . C286 . H2862 . 109.5 no
P202 . C291 . C292 . 109.0(4) yes
P202 . C291 . C296 . 115.6(4) yes
C292 . C291 . C296 . 110.2(4) yes
P202 . C291 . H2911 . 107.2 no
C292 . C291 . H2911 . 107.2 no
C296 . C291 . H2911 . 107.3 no
C291 . C292 . C293 . 112.7(5) yes
C291 . C292 . H2921 . 108.7 no
C293 . C292 . H2921 . 109.1 no
C291 . C292 . H2922 . 108.3 no
C293 . C292 . H2922 . 108.5 no
H2921 . C292 . H2922 . 109.5 no
C292 . C293 . C294 . 111.0(5) yes
C292 . C293 . H2932 . 109.0 no
C294 . C293 . H2932 . 109.4 no
C292 . C293 . H2931 . 109.4 no
C294 . C293 . H2931 . 108.6 no
H2932 . C293 . H2931 . 109.5 no
C293 . C294 . C295 . 110.2(5) yes
C293 . C294 . H2941 . 109.0 no
C295 . C294 . H2941 . 108.6 no
C293 . C294 . H2942 . 109.6 no
C295 . C294 . H2942 . 109.9 no
H2941 . C294 . H2942 . 109.5 no
C294 . C295 . C296 . 111.7(5) yes
C294 . C295 . H2951 . 109.7 no
C296 . C295 . H2951 . 109.0 no
C294 . C295 . H2952 . 108.2 no
C296 . C295 . H2952 . 108.8 no
H2951 . C295 . H2952 . 109.5 no
C291 . C296 . C295 . 112.4(5) yes
C291 . C296 . H2962 . 108.7 no
C295 . C296 . H2962 . 108.4 no
C291 . C296 . H2961 . 108.6 no
C295 . C296 . H2961 . 109.2 no
H2962 . C296 . H2961 . 109.5 no
C281 . C382 . C383 . 114.5(18) yes
C281 . C382 . H3822 . 108.0 no
C383 . C382 . H3822 . 109.2 no
C281 . C382 . H3821 . 106.9 no
C383 . C382 . H3821 . 108.6 no
H3822 . C382 . H3821 . 109.5 no
C382 . C383 . C384 . 110.8(19) yes
C382 . C383 . H3831 . 110.0 no
C384 . C383 . H3831 . 109.2 no
C382 . C383 . H3832 . 108.2 no
C384 . C383 . H3832 . 109.3 no
H3831 . C383 . H3832 . 109.5 no
C383 . C384 . C385 . 112.9(19) yes
C383 . C384 . H3842 . 109.5 no
C385 . C384 . H3842 . 110.1 no
C383 . C384 . H3841 . 108.0 no
C385 . C384 . H3841 . 106.8 no
H3842 . C384 . H3841 . 109.5 no
C384 . C385 . C386 . 112(2) yes
C384 . C385 . H3851 . 110.2 no
C386 . C385 . H3851 . 109.7 no
C384 . C385 . H3852 . 108.5 no
C386 . C385 . H3852 . 106.6 no
H3851 . C385 . H3852 . 109.5 no
C385 . C386 . C281 . 114.0(18) yes
C385 . C386 . H3861 . 112.5 no
C281 . C386 . H3861 . 110.8 no
C385 . C386 . H3862 . 105.0 no
C281 . C386 . H3862 . 104.4 no
H3861 . C386 . H3862 . 109.5 no
O1 . Al1 . O2 . 109.53(19) yes
O1 . Al1 . O3 . 110.2(2) yes
O2 . Al1 . O3 . 109.5(2) yes
O1 . Al1 . O4 . 108.5(2) yes
O2 . Al1 . O4 . 110.9(2) yes
O3 . Al1 . O4 . 108.2(3) yes
Al1 . O1 . C111 . 158.9(2) yes
Al1 . O2 . C121 . 158.4(2) yes
Al1 . O3 . C131 . 159.5(2) yes
Al1 . O4 . C141 . 166.6(3) yes
O1 . C111 . C112 . 109.10(5) yes
O1 . C111 . C113 . 109.16(5) yes
C112 . C111 . C113 . 109.80(5) yes
O1 . C111 . C114 . 109.12(5) yes
C112 . C111 . C114 . 109.86(5) yes
C113 . C111 . C114 . 109.78(5) yes
C111 . C112 . F11 . 108.46(5) yes
C111 . C112 . F12 . 108.48(5) yes
F11 . C112 . F12 . 110.46(5) yes
C111 . C112 . F13 . 108.43(5) yes
F11 . C112 . F13 . 110.47(5) yes
F12 . C112 . F13 . 110.47(5) yes
C111 . C113 . F14 . 108.49(5) yes
C111 . C113 . F15 . 108.43(5) yes
F14 . C113 . F15 . 110.48(5) yes
C111 . C113 . F16 . 108.47(5) yes
F14 . C113 . F16 . 110.43(5) yes
F15 . C113 . F16 . 110.47(5) yes
C111 . C114 . F17 . 108.47(5) yes
C111 . C114 . F18 . 108.47(5) yes
F17 . C114 . F18 . 110.47(5) yes
C111 . C114 . F19 . 108.45(5) yes
F17 . C114 . F19 . 110.46(5) yes
F18 . C114 . F19 . 110.45(5) yes
O2 . C121 . C122 . 109.24(5) yes
O2 . C121 . C123 . 109.15(5) yes
C122 . C121 . C123 . 109.93(5) yes
O2 . C121 . C124 . 108.87(5) yes
C122 . C121 . C124 . 109.86(5) yes
C123 . C121 . C124 . 109.76(5) yes
O2 . C121 . C125 . 109.11(5) yes
O2 . C121 . C126 . 108.99(5) yes
C125 . C121 . C126 . 109.73(5) yes
O2 . C121 . C127 . 109.33(5) yes
C125 . C121 . C127 . 109.82(5) yes
C126 . C121 . C127 . 109.84(5) yes
C121 . C122 . F21 . 108.46(5) yes
C121 . C122 . F22 . 108.46(5) yes
F21 . C122 . F22 . 110.44(5) yes
C121 . C122 . F23 . 108.45(5) yes
F21 . C122 . F23 . 110.47(5) yes
F22 . C122 . F23 . 110.49(5) yes
C121 . C123 . F24 . 108.48(5) yes
C121 . C123 . F25 . 108.41(5) yes
F24 . C123 . F25 . 110.48(5) yes
C121 . C123 . F26 . 108.47(5) yes
F24 . C123 . F26 . 110.48(5) yes
F25 . C123 . F26 . 110.45(5) yes
C121 . C124 . F27 . 108.44(5) yes
C121 . C124 . F28 . 108.39(5) yes
F27 . C124 . F28 . 110.46(5) yes
C121 . C124 . F29 . 108.49(5) yes
F27 . C124 . F29 . 110.50(5) yes
F28 . C124 . F29 . 110.47(5) yes
C121 . C125 . F121 . 108.46(5) yes
C121 . C125 . F122 . 108.48(5) yes
F121 . C125 . F122 . 110.46(5) yes
C121 . C125 . F123 . 108.46(5) yes
F121 . C125 . F123 . 110.45(5) yes
F122 . C125 . F123 . 110.46(5) yes
C121 . C126 . F124 . 108.42(5) yes
C121 . C126 . F125 . 108.46(5) yes
F124 . C126 . F125 . 110.46(5) yes
C121 . C126 . F126 . 108.47(5) yes
F124 . C126 . F126 . 110.46(5) yes
F125 . C126 . F126 . 110.49(5) yes
C121 . C127 . F127 . 108.46(5) yes
C121 . C127 . F128 . 108.49(5) yes
F127 . C127 . F128 . 110.48(5) yes
C121 . C127 . F129 . 108.43(5) yes
F127 . C127 . F129 . 110.45(5) yes
F128 . C127 . F129 . 110.47(5) yes
O3 . C131 . C132 . 109.08(5) yes
O3 . C131 . C133 . 109.19(5) yes
C132 . C131 . C133 . 109.78(5) yes
O3 . C131 . C134 . 109.12(5) yes
C132 . C131 . C134 . 109.83(5) yes
C133 . C131 . C134 . 109.82(5) yes
O3 . C131 . C135 . 109.10(5) yes
O3 . C131 . C136 . 109.07(5) yes
C135 . C131 . C136 . 109.83(5) yes
O3 . C131 . C137 . 109.15(5) yes
C135 . C131 . C137 . 109.83(5) yes
C136 . C131 . C137 . 109.84(5) yes
C131 . C132 . F31 . 108.44(5) yes
C131 . C132 . F32 . 108.45(5) yes
F31 . C132 . F32 . 110.49(5) yes
C131 . C132 . F33 . 108.45(5) yes
F31 . C132 . F33 . 110.46(5) yes
F32 . C132 . F33 . 110.48(5) yes
C131 . C133 . F34 . 108.44(5) yes
C131 . C133 . F35 . 108.47(5) yes
F34 . C133 . F35 . 110.47(5) yes
C131 . C133 . F36 . 108.44(5) yes
F34 . C133 . F36 . 110.46(5) yes
F35 . C133 . F36 . 110.48(5) yes
C131 . C134 . F37 . 108.46(5) yes
C131 . C134 . F38 . 108.44(5) yes
F37 . C134 . F38 . 110.48(5) yes
C131 . C134 . F39 . 108.45(5) yes
F37 . C134 . F39 . 110.46(5) yes
F38 . C134 . F39 . 110.47(5) yes
C131 . C135 . F131 . 108.46(5) yes
C131 . C135 . F132 . 108.46(5) yes
F131 . C135 . F132 . 110.47(5) yes
C131 . C135 . F133 . 108.45(5) yes
F131 . C135 . F133 . 110.47(5) yes
F132 . C135 . F133 . 110.47(5) yes
C131 . C136 . F134 . 108.46(5) yes
C131 . C136 . F135 . 108.44(5) yes
F134 . C136 . F135 . 110.47(5) yes
C131 . C136 . F136 . 108.47(5) yes
F134 . C136 . F136 . 110.47(5) yes
F135 . C136 . F136 . 110.46(5) yes
C131 . C137 . F137 . 108.45(5) yes
C131 . C137 . F138 . 108.46(5) yes
F137 . C137 . F138 . 110.47(5) yes
C131 . C137 . F139 . 108.46(5) yes
F137 . C137 . F139 . 110.47(5) yes
F138 . C137 . F139 . 110.47(5) yes
O4 . C141 . C142 . 109.09(5) yes
O4 . C141 . C143 . 109.12(5) yes
C142 . C141 . C143 . 109.86(5) yes
O4 . C141 . C144 . 109.10(5) yes
C142 . C141 . C144 . 109.82(5) yes
C143 . C141 . C144 . 109.83(5) yes
O4 . C141 . C145 . 109.12(5) yes
O4 . C141 . C146 . 109.12(5) yes
C145 . C141 . C146 . 109.80(5) yes
O4 . C141 . C147 . 109.15(5) yes
C145 . C141 . C147 . 109.82(5) yes
C146 . C141 . C147 . 109.81(5) yes
C141 . C142 . F41 . 108.45(5) yes
C141 . C142 . F42 . 108.46(5) yes
F41 . C142 . F42 . 110.47(5) yes
C141 . C142 . F43 . 108.43(5) yes
F41 . C142 . F43 . 110.49(5) yes
F42 . C142 . F43 . 110.46(5) yes
C141 . C143 . F44 . 108.46(5) yes
C141 . C143 . F45 . 108.44(5) yes
F44 . C143 . F45 . 110.49(5) yes
C141 . C143 . F46 . 108.45(5) yes
F44 . C143 . F46 . 110.47(5) yes
F45 . C143 . F46 . 110.47(5) yes
C141 . C144 . F47 . 108.44(5) yes
C141 . C144 . F48 . 108.46(5) yes
F47 . C144 . F48 . 110.47(5) yes
C141 . C144 . F49 . 108.45(5) yes
F47 . C144 . F49 . 110.48(5) yes
F48 . C144 . F49 . 110.46(5) yes
C141 . C145 . F141 . 108.45(5) yes
C141 . C145 . F142 . 108.46(5) yes
F141 . C145 . F142 . 110.47(5) yes
C141 . C145 . F143 . 108.46(5) yes
F141 . C145 . F143 . 110.46(5) yes
F142 . C145 . F143 . 110.47(5) yes
C141 . C146 . F144 . 108.45(5) yes
C141 . C146 . F145 . 108.45(5) yes
F144 . C146 . F145 . 110.46(5) yes
C141 . C146 . F146 . 108.45(5) yes
F144 . C146 . F146 . 110.47(5) yes
F145 . C146 . F146 . 110.47(5) yes
C141 . C147 . F147 . 108.45(5) yes
C141 . C147 . F148 . 108.46(5) yes
F147 . C147 . F148 . 110.47(5) yes
C141 . C147 . F149 . 108.46(5) yes
F147 . C147 . F149 . 110.47(5) yes
F148 . C147 . F149 . 110.47(5) yes
O5 . Al2 . O6 . 108.8(5) yes
O5 . Al2 . O7 . 105.7(4) yes
O6 . Al2 . O7 . 113.7(4) yes
O5 . Al2 . O8 . 112.8(3) yes
O6 . Al2 . O8 . 104.9(4) yes
O7 . Al2 . O8 . 111.1(3) yes
O6 . Al2 . O7 . 113.7(4) yes
O6 . Al2 . O8 . 104.9(4) yes
O7 . Al2 . O8 . 111.1(3) yes
O6 . Al2 . O15 . 130.1(6) yes
O7 . Al2 . O15 . 86.8(6) yes
O8 . Al2 . O15 . 108.9(6) yes
O5 . Al2 . O7 . 105.7(4) yes
O5 . Al2 . O8 . 112.8(3) yes
O7 . Al2 . O8 . 111.1(3) yes
O5 . Al2 . O16 . 86.1(5) yes
O7 . Al2 . O16 . 125.1(5) yes
O8 . Al2 . O16 . 112.7(5) yes
O7 . Al2 . O8 . 111.1(3) yes
O7 . Al2 . O15 . 86.8(6) yes
O8 . Al2 . O15 . 108.9(6) yes
O7 . Al2 . O16 . 125.1(5) yes
O8 . Al2 . O16 . 112.7(5) yes
O15 . Al2 . O16 . 108.1(6) yes
O5 . Al2 . O6 . 108.8(5) yes
O5 . Al2 . O8 . 112.8(3) yes
O6 . Al2 . O8 . 104.9(4) yes
O5 . Al2 . O17 . 128.7(6) yes
O6 . Al2 . O17 . 91.5(6) yes
O8 . Al2 . O17 . 106.0(5) yes
O6 . Al2 . O8 . 104.9(4) yes
O6 . Al2 . O15 . 130.1(6) yes
O8 . Al2 . O15 . 108.9(6) yes
O6 . Al2 . O17 . 91.5(6) yes
O8 . Al2 . O17 . 106.0(5) yes
O15 . Al2 . O17 . 112.5(8) yes
O5 . Al2 . O8 . 112.8(3) yes
O5 . Al2 . O16 . 86.1(5) yes
O8 . Al2 . O16 . 112.7(5) yes
O5 . Al2 . O17 . 128.7(6) yes
O8 . Al2 . O17 . 106.0(5) yes
O16 . Al2 . O17 . 108.8(6) yes
O8 . Al2 . O15 . 108.9(6) yes
O8 . Al2 . O16 . 112.7(5) yes
O15 . Al2 . O16 . 108.1(6) yes
O8 . Al2 . O17 . 106.0(5) yes
O15 . Al2 . O17 . 112.5(8) yes
O16 . Al2 . O17 . 108.8(6) yes
O5 . Al2 . O6 . 108.8(5) yes
O5 . Al2 . O7 . 105.7(4) yes
O6 . Al2 . O7 . 113.7(4) yes
O5 . Al2 . O18 . 110.2(13) yes
O6 . Al2 . O18 . 110.7(14) yes
O7 . Al2 . O18 . 107.7(14) yes
O6 . Al2 . O7 . 113.7(4) yes
O6 . Al2 . O15 . 130.1(6) yes
O7 . Al2 . O15 . 86.8(6) yes
O6 . Al2 . O18 . 110.7(14) yes
O7 . Al2 . O18 . 107.7(14) yes
O15 . Al2 . O18 . 104.5(14) yes
O5 . Al2 . O7 . 105.7(4) yes
O5 . Al2 . O16 . 86.1(5) yes
O7 . Al2 . O16 . 125.1(5) yes
O5 . Al2 . O18 . 110.2(13) yes
O7 . Al2 . O18 . 107.7(14) yes
O16 . Al2 . O18 . 118.1(14) yes
O7 . Al2 . O15 . 86.8(6) yes
O7 . Al2 . O16 . 125.1(5) yes
O15 . Al2 . O16 . 108.1(6) yes
O7 . Al2 . O18 . 107.7(14) yes
O15 . Al2 . O18 . 104.5(14) yes
O16 . Al2 . O18 . 118.1(14) yes
O5 . Al2 . O6 . 108.8(5) yes
O5 . Al2 . O17 . 128.7(6) yes
O6 . Al2 . O17 . 91.5(6) yes
O5 . Al2 . O18 . 110.2(13) yes
O6 . Al2 . O18 . 110.7(14) yes
O17 . Al2 . O18 . 105.0(14) yes
O6 . Al2 . O15 . 130.1(6) yes
O6 . Al2 . O17 . 91.5(6) yes
O15 . Al2 . O17 . 112.5(8) yes
O6 . Al2 . O18 . 110.7(14) yes
O15 . Al2 . O18 . 104.5(14) yes
O17 . Al2 . O18 . 105.0(14) yes
O5 . Al2 . O16 . 86.1(5) yes
O5 . Al2 . O17 . 128.7(6) yes
O16 . Al2 . O17 . 108.8(6) yes
O5 . Al2 . O18 . 110.2(13) yes
O16 . Al2 . O18 . 118.1(14) yes
O17 . Al2 . O18 . 105.0(14) yes
O15 . Al2 . O16 . 108.1(6) yes
O15 . Al2 . O17 . 112.5(8) yes
O16 . Al2 . O17 . 108.8(6) yes
O15 . Al2 . O18 . 104.5(14) yes
O16 . Al2 . O18 . 118.1(14) yes
O17 . Al2 . O18 . 105.0(14) yes
Al2 . O5 . C151 . 146.5(7) yes
Al2 . O6 . C161 . 146.3(7) yes
Al2 . O7 . C171 . 143.7(7) yes
Al2 . O8 . C181 . 154.1(2) yes
Al2 . O15 . C151 . 161.4(11) yes
Al2 . O16 . C161 . 145.5(9) yes
Al2 . O17 . C171 . 141.6(9) yes
Al2 . O18 . C185 . 154(2) yes
O5 . C151 . C152 . 96.7(6) yes
O5 . C151 . C153 . 115.0(6) yes
C152 . C151 . C153 . 108.7(5) yes
O5 . C151 . C154 . 116.4(6) yes
C152 . C151 . C154 . 110.8(6) yes
C153 . C151 . C154 . 108.6(6) yes
O15 . C151 . C152 . 125.6(8) yes
O15 . C151 . C153 . 100.9(8) yes
C152 . C151 . C153 . 108.7(5) yes
O15 . C151 . C154 . 101.0(9) yes
C152 . C151 . C154 . 110.8(6) yes
C153 . C151 . C154 . 108.6(6) yes
C151 . C152 . F51 . 110.3(6) yes
C151 . C152 . F52 . 112.9(7) yes
F51 . C152 . F52 . 109.5(7) yes
C151 . C152 . F53 . 112.8(6) yes
F51 . C152 . F53 . 104.3(7) yes
F52 . C152 . F53 . 106.7(7) yes
C151 . C153 . F54 . 109.8(6) yes
C151 . C153 . F55 . 110.0(6) yes
F54 . C153 . F55 . 109.4(6) yes
C151 . C153 . F56 . 113.2(6) yes
F54 . C153 . F56 . 106.2(6) yes
F55 . C153 . F56 . 108.1(7) yes
C151 . C154 . F57 . 109.1(8) yes
C151 . C154 . F58 . 110.5(6) yes
F57 . C154 . F58 . 109.4(7) yes
C151 . C154 . F59 . 112.6(6) yes
F57 . C154 . F59 . 107.2(7) yes
F58 . C154 . F59 . 108.0(8) yes
O6 . C161 . C162 . 113.8(7) yes
O6 . C161 . C163 . 95.9(8) yes
C162 . C161 . C163 . 109.2(7) yes
O6 . C161 . C164 . 116.0(7) yes
C162 . C161 . C164 . 111.7(9) yes
C163 . C161 . C164 . 108.8(6) yes
O16 . C161 . C162 . 105.4(8) yes
O16 . C161 . C163 . 123.8(10) yes
C162 . C161 . C163 . 109.2(7) yes
O16 . C161 . C164 . 97.3(7) yes
C162 . C161 . C164 . 111.7(9) yes
C163 . C161 . C164 . 108.8(6) yes
C161 . C162 . F61 . 112.0(7) yes
C161 . C162 . F62 . 111.7(8) yes
F61 . C162 . F62 . 107.4(8) yes
C161 . C162 . F63 . 108.7(8) yes
F61 . C162 . F63 . 107.3(9) yes
F62 . C162 . F63 . 109.7(9) yes
C161 . C163 . F64 . 112.6(8) yes
C161 . C163 . F65 . 111.0(8) yes
F64 . C163 . F65 . 107.4(8) yes
C161 . C163 . F66 . 113.8(8) yes
F64 . C163 . F66 . 105.0(8) yes
F65 . C163 . F66 . 106.7(9) yes
C161 . C164 . F67 . 112.1(8) yes
C161 . C164 . F68 . 111.0(9) yes
F67 . C164 . F68 . 108.0(8) yes
C161 . C164 . F69 . 110.4(7) yes
F67 . C164 . F69 . 108.1(10) yes
F68 . C164 . F69 . 107.1(8) yes
O7 . C171 . C172 . 99.3(6) yes
O7 . C171 . C173 . 107.0(6) yes
C172 . C171 . C173 . 107.2(8) yes
O7 . C171 . C174 . 123.0(8) yes
C172 . C171 . C174 . 108.9(6) yes
C173 . C171 . C174 . 110.1(6) yes
O17 . C171 . C172 . 121.2(8) yes
O17 . C171 . C173 . 116.0(7) yes
C172 . C171 . C173 . 107.2(8) yes
O17 . C171 . C174 . 91.9(8) yes
C172 . C171 . C174 . 108.9(6) yes
C173 . C171 . C174 . 110.1(6) yes
C171 . C172 . F71 . 112.0(7) yes
C171 . C172 . F72 . 110.8(9) yes
F71 . C172 . F72 . 106.5(7) yes
C171 . C172 . F73 . 112.0(7) yes
F71 . C172 . F73 . 106.5(10) yes
F72 . C172 . F73 . 108.7(8) yes
C171 . C173 . F74 . 112.4(6) yes
C171 . C173 . F75 . 111.6(6) yes
F74 . C173 . F75 . 108.8(8) yes
C171 . C173 . F76 . 111.2(8) yes
F74 . C173 . F76 . 106.4(6) yes
F75 . C173 . F76 . 106.2(7) yes
C171 . C174 . F77 . 113.8(7) yes
C171 . C174 . F78 . 109.1(8) yes
F77 . C174 . F78 . 108.3(9) yes
C171 . C174 . F79 . 111.1(8) yes
F77 . C174 . F79 . 106.8(7) yes
F78 . C174 . F79 . 107.4(8) yes
O8 . C181 . C182 . 109.14(5) yes
O8 . C181 . C183 . 109.10(5) yes
C182 . C181 . C183 . 109.86(5) yes
O8 . C181 . C184 . 109.11(5) yes
C182 . C181 . C184 . 109.80(5) yes
C183 . C181 . C184 . 109.80(5) yes
C181 . C182 . F81 . 108.47(5) yes
C181 . C182 . F82 . 108.48(5) yes
F81 . C182 . F82 . 110.44(5) yes
C181 . C182 . F83 . 108.47(5) yes
F81 . C182 . F83 . 110.46(5) yes
F82 . C182 . F83 . 110.46(5) yes
C181 . C183 . F84 . 108.47(5) yes
C181 . C183 . F85 . 108.46(5) yes
F84 . C183 . F85 . 110.47(5) yes
C181 . C183 . F86 . 108.46(5) yes
F84 . C183 . F86 . 110.46(5) yes
F85 . C183 . F86 . 110.45(5) yes
C181 . C184 . F87 . 108.48(5) yes
C181 . C184 . F88 . 108.46(5) yes
F87 . C184 . F88 . 110.47(5) yes
C181 . C184 . F89 . 108.45(5) yes
F87 . C184 . F89 . 110.45(5) yes
F88 . C184 . F89 . 110.47(5) yes
O18 . C185 . C186 . 109.12(5) yes
O18 . C185 . C187 . 109.12(5) yes
C186 . C185 . C187 . 109.82(5) yes
O18 . C185 . C188 . 109.12(5) yes
C186 . C185 . C188 . 109.82(5) yes
C187 . C185 . C188 . 109.82(5) yes
C185 . C186 . F181 . 108.45(5) yes
C185 . C186 . F182 . 108.46(5) yes
F181 . C186 . F182 . 110.47(5) yes
C185 . C186 . F183 . 108.45(5) yes
F181 . C186 . F183 . 110.47(5) yes
F182 . C186 . F183 . 110.47(5) yes
C185 . C187 . F184 . 108.46(5) yes
C185 . C187 . F185 . 108.46(5) yes
F184 . C187 . F185 . 110.47(5) yes
C185 . C187 . F186 . 108.45(5) yes
F184 . C187 . F186 . 110.47(5) yes
F185 . C187 . F186 . 110.47(5) yes
C185 . C188 . F187 . 108.46(5) yes
C185 . C188 . F188 . 108.45(5) yes
F187 . C188 . F188 . 110.47(5) yes
C185 . C188 . F189 . 108.45(5) yes
F187 . C188 . F189 . 110.47(5) yes
F188 . C188 . F189 . 110.47(5) yes
Ga1 . H1 . Rh1 . 96.5(4) no
Ga1 . H2 . Rh1 . 96.2(4) no
Ga2 . H21 . Rh2 . 95.7(4) no
Ga2 . H22 . Rh2 . 95.8(4) no

loop_
_geom_bond_atom_site_label_1
_geom_bond_site_symmetry_1
_geom_bond_atom_site_label_2
_geom_bond_site_symmetry_2
_geom_bond_distance
_geom_bond_publ_flag
Rh1 . Ga1 . 2.3503(6) yes
Rh1 . P1 . 2.3198(11) yes
Rh1 . P2 . 2.3176(12) yes
Rh1 . H1 . 1.392(7) no
Rh1 . H2 . 1.401(7) no
Ga1 . N1 . 1.929(4) yes
Ga1 . N2 . 1.936(4) yes
Ga1 . H1 . 1.742(7) no
Ga1 . H2 . 1.741(7) no
N1 . C2 . 1.351(6) yes
N1 . C11 . 1.452(6) yes
N2 . C4 . 1.352(6) yes
N2 . C21 . 1.444(6) yes
C2 . C3 . 1.388(7) yes
C2 . C312 . 1.500(6) yes
C3 . C4 . 1.372(7) yes
C3 . H31 . 0.950 no
C4 . C5 . 1.508(6) yes
C5 . H53 . 0.950 no
C5 . H52 . 0.950 no
C5 . H51 . 0.950 no
C11 . C12 . 1.390(8) yes
C11 . C16 . 1.409(8) yes
C12 . C13 . 1.411(8) yes
C12 . C17 . 1.509(9) yes
C13 . C14 . 1.381(11) yes
C13 . H131 . 0.950 no
C14 . C15 . 1.365(11) yes
C14 . H141 . 0.950 no
C15 . C16 . 1.391(8) yes
C15 . H151 . 0.950 no
C16 . C18 . 1.516(9) yes
C17 . C31 . 1.517(11) yes
C17 . C32 . 1.537(11) yes
C17 . H171 . 0.950 no
C18 . C33 . 1.530(8) yes
C18 . C34 . 1.531(8) yes
C18 . H181 . 0.950 no
C21 . C22 . 1.403(7) yes
C21 . C26 . 1.405(8) yes
C22 . C23 . 1.387(8) yes
C22 . C27 . 1.522(9) yes
C23 . C24 . 1.383(10) yes
C23 . H231 . 0.950 no
C24 . C25 . 1.381(9) yes
C24 . H241 . 0.950 no
C25 . C26 . 1.405(7) yes
C25 . H251 . 0.950 no
C26 . C28 . 1.514(8) yes
C27 . C35 . 1.531(9) yes
C27 . C36 . 1.530(9) yes
C27 . H271 . 0.950 no
C28 . C37 . 1.516(9) yes
C28 . C38 . 1.532(8) yes
C28 . H281 . 0.950 no
C31 . H312 . 0.950 no
C31 . H311 . 0.950 no
C31 . H313 . 0.950 no
C32 . H322 . 0.950 no
C32 . H321 . 0.950 no
C32 . H323 . 0.950 no
C33 . H332 . 0.950 no
C33 . H331 . 0.950 no
C33 . H333 . 0.950 no
C34 . H341 . 0.950 no
C34 . H343 . 0.950 no
C34 . H342 . 0.950 no
C35 . H353 . 0.950 no
C35 . H352 . 0.950 no
C35 . H351 . 0.950 no
C36 . H363 . 0.950 no
C36 . H362 . 0.950 no
C36 . H361 . 0.950 no
C37 . H373 . 0.950 no
C37 . H372 . 0.950 no
C37 . H371 . 0.950 no
C38 . H383 . 0.950 no
C38 . H382 . 0.950 no
C38 . H381 . 0.950 no
P1 . C51 . 1.849(5) yes
P1 . C61 . 1.850(5) yes
P1 . C71 . 1.846(5) yes
P2 . C53 . 1.840(5) yes
P2 . C81 . 1.870(5) yes
P2 . C91 . 1.859(5) yes
C51 . C52 . 1.521(7) yes
C51 . H512 . 0.950 no
C51 . H511 . 0.950 no
C52 . C53 . 1.546(8) yes
C52 . H521 . 0.950 no
C52 . H522 . 0.950 no
C53 . H532 . 0.950 no
C53 . H531 . 0.950 no
C61 . C62 . 1.519(8) yes
C61 . C66 . 1.543(7) yes
C61 . H611 . 0.950 no
C62 . C63 . 1.529(9) yes
C62 . H622 . 0.950 no
C62 . H621 . 0.950 no
C63 . C64 . 1.523(12) yes
C63 . H631 . 0.950 no
C63 . H632 . 0.950 no
C64 . C65 . 1.515(12) yes
C64 . H642 . 0.950 no
C64 . H641 . 0.950 no
C65 . C66 . 1.524(8) yes
C65 . H652 . 0.950 no
C65 . H651 . 0.950 no
C66 . H661 . 0.950 no
C66 . H662 . 0.950 no
C71 . C72 . 1.525(7) yes
C71 . C76 . 1.536(7) yes
C71 . H711 . 0.950 no
C72 . C73 . 1.534(7) yes
C72 . H721 . 0.950 no
C72 . H722 . 0.950 no
C73 . C74 . 1.519(11) yes
C73 . H732 . 0.950 no
C73 . H731 . 0.950 no
C74 . C75 . 1.505(11) yes
C74 . H742 . 0.950 no
C74 . H741 . 0.950 no
C75 . C76 . 1.530(8) yes
C75 . H751 . 0.950 no
C75 . H752 . 0.950 no
C76 . H762 . 0.950 no
C76 . H761 . 0.950 no
C81 . C82 . 1.541(7) yes
C81 . C86 . 1.538(7) yes
C81 . H811 . 0.950 no
C82 . C83 . 1.521(8) yes
C82 . H822 . 0.950 no
C82 . H821 . 0.950 no
C83 . C84 . 1.524(9) yes
C83 . H831 . 0.950 no
C83 . H832 . 0.950 no
C84 . C85 . 1.516(8) yes
C84 . H841 . 0.950 no
C84 . H842 . 0.950 no
C85 . C86 . 1.531(8) yes
C85 . H851 . 0.950 no
C85 . H852 . 0.950 no
C86 . H861 . 0.950 no
C86 . H862 . 0.950 no
C91 . C92 . 1.546(8) yes
C91 . C96 . 1.529(7) yes
C91 . H911 . 0.950 no
C92 . C93 . 1.526(9) yes
C92 . H921 . 0.950 no
C92 . H922 . 0.950 no
C93 . C94 . 1.503(10) yes
C93 . H932 . 0.950 no
C93 . H931 . 0.950 no
C94 . C95 . 1.538(11) yes
C94 . H942 . 0.950 no
C94 . H941 . 0.950 no
C95 . C96 . 1.521(9) yes
C95 . H951 . 0.950 no
C95 . H952 . 0.950 no
C96 . H962 . 0.950 no
C96 . H961 . 0.950 no
C312 . H3123 . 0.950 no
C312 . H3122 . 0.950 no
C312 . H3121 . 0.950 no
C231 . C217 . 1.495(10) yes
C231 . H2313 . 0.950 no
C231 . H2312 . 0.950 no
C231 . H2311 . 0.950 no
Rh2 . Ga2 . 2.3500(6) yes
Rh2 . P201 . 2.3094(11) yes
Rh2 . P202 . 2.3262(12) yes
Rh2 . H21 . 1.404(7) no
Rh2 . H22 . 1.401(7) no
Ga2 . N201 . 1.924(4) yes
Ga2 . N202 . 1.942(4) yes
Ga2 . H21 . 1.749(7) no
Ga2 . H22 . 1.750(7) no
N201 . C202 . 1.345(6) yes
N201 . C211 . 1.453(6) yes
N202 . C204 . 1.354(6) yes
N202 . C221 . 1.443(6) yes
C201 . C202 . 1.499(7) yes
C201 . H2011 . 0.950 no
C201 . H2013 . 0.950 no
C201 . H2012 . 0.950 no
C202 . C203 . 1.402(7) yes
C203 . C204 . 1.381(7) yes
C203 . H2031 . 0.950 no
C204 . C205 . 1.513(6) yes
C205 . H2052 . 0.950 no
C205 . H2051 . 0.950 no
C205 . H2053 . 0.950 no
C211 . C212 . 1.387(8) yes
C211 . C216 . 1.417(7) yes
C212 . C213 . 1.391(8) yes
C212 . C217 . 1.524(8) yes
C213 . C214 . 1.369(10) yes
C213 . H2131 . 0.950 no
C214 . C215 . 1.377(10) yes
C214 . H2141 . 0.950 no
C215 . C216 . 1.408(8) yes
C215 . H2151 . 0.950 no
C216 . C218 . 1.513(9) yes
C217 . C232 . 1.540(12) yes
C217 . H2171 . 0.950 no
C218 . C233 . 1.526(10) yes
C218 . C234 . 1.530(8) yes
C218 . H2181 . 0.950 no
C221 . C222 . 1.407(7) yes
C221 . C226 . 1.402(8) yes
C222 . C223 . 1.388(8) yes
C222 . C227 . 1.521(9) yes
C223 . C224 . 1.381(11) yes
C223 . H2231 . 0.950 no
C224 . C225 . 1.377(10) yes
C224 . H2241 . 0.950 no
C225 . C226 . 1.402(8) yes
C225 . H2251 . 0.950 no
C226 . C228 . 1.514(9) yes
C227 . C235 . 1.535(9) yes
C227 . C236 . 1.541(9) yes
C227 . H2271 . 0.950 no
C228 . C237 . 1.518(13) yes
C228 . C238 . 1.539(10) yes
C228 . H2281 . 0.950 no
C232 . H2322 . 0.950 no
C232 . H2321 . 0.950 no
C232 . H2323 . 0.950 no
C233 . H2332 . 0.950 no
C233 . H2331 . 0.950 no
C233 . H2333 . 0.950 no
C234 . H2342 . 0.950 no
C234 . H2341 . 0.950 no
C234 . H2343 . 0.950 no
C235 . H2353 . 0.950 no
C235 . H2352 . 0.950 no
C235 . H2351 . 0.950 no
C236 . H2363 . 0.950 no
C236 . H2362 . 0.950 no
C236 . H2361 . 0.950 no
C237 . H2371 . 0.950 no
C237 . H2373 . 0.950 no
C237 . H2372 . 0.950 no
C238 . H2381 . 0.950 no
C238 . H2383 . 0.950 no
C238 . H2382 . 0.950 no
P201 . C251 . 1.844(5) yes
P201 . C261 . 1.853(5) yes
P201 . C271 . 1.845(5) yes
P202 . C253 . 1.849(5) yes
P202 . C281 . 1.859(5) yes
P202 . C291 . 1.855(5) yes
C251 . C252 . 1.522(8) yes
C251 . H2511 . 0.950 no
C251 . H2512 . 0.950 no
C252 . C253 . 1.531(7) yes
C252 . H2521 . 0.950 no
C252 . H2522 . 0.950 no
C253 . H2532 . 0.950 no
C253 . H2531 . 0.950 no
C261 . C262 . 1.539(7) yes
C261 . C266 . 1.522(7) yes
C261 . H2611 . 0.950 no
C262 . C263 . 1.518(7) yes
C262 . H2622 . 0.950 no
C262 . H2621 . 0.950 no
C263 . C264 . 1.521(8) yes
C263 . H2631 . 0.950 no
C263 . H2632 . 0.950 no
C264 . C265 . 1.523(8) yes
C264 . H2641 . 0.950 no
C264 . H2642 . 0.950 no
C265 . C266 . 1.534(7) yes
C265 . H2652 . 0.950 no
C265 . H2651 . 0.950 no
C266 . H2661 . 0.950 no
C266 . H2662 . 0.950 no
C271 . C272 . 1.525(7) yes
C271 . C276 . 1.524(7) yes
C271 . H2711 . 0.950 no
C272 . C273 . 1.530(9) yes
C272 . H2721 . 0.950 no
C272 . H2722 . 0.950 no
C273 . C274 . 1.519(12) yes
C273 . H2732 . 0.950 no
C273 . H2731 . 0.950 no
C274 . C275 . 1.527(11) yes
C274 . H2741 . 0.950 no
C274 . H2742 . 0.950 no
C275 . C276 . 1.521(9) yes
C275 . H2751 . 0.950 no
C275 . H2752 . 0.950 no
C276 . H2762 . 0.950 no
C276 . H2761 . 0.950 no
C281 . C282 . 1.469(9) yes
C281 . C286 . 1.573(10) yes
C281 . H2811 . 0.950 no
C281 . C382 . 1.524(19) yes
C281 . C386 . 1.48(2) yes
C281 . H2812 . 0.952 no
C282 . C283 . 1.551(12) yes
C282 . H2821 . 0.950 no
C282 . H2822 . 0.950 no
C283 . C284 . 1.529(14) yes
C283 . H2832 . 0.950 no
C283 . H2831 . 0.950 no
C284 . C285 . 1.517(14) yes
C284 . H2841 . 0.950 no
C284 . H2842 . 0.950 no
C285 . C286 . 1.530(12) yes
C285 . H2852 . 0.950 no
C285 . H2851 . 0.950 no
C286 . H2861 . 0.950 no
C286 . H2862 . 0.950 no
C291 . C292 . 1.540(7) yes
C291 . C296 . 1.525(7) yes
C291 . H2911 . 0.950 no
C292 . C293 . 1.530(8) yes
C292 . H2921 . 0.950 no
C292 . H2922 . 0.950 no
C293 . C294 . 1.519(8) yes
C293 . H2932 . 0.950 no
C293 . H2931 . 0.950 no
C294 . C295 . 1.520(8) yes
C294 . H2941 . 0.950 no
C294 . H2942 . 0.950 no
C295 . C296 . 1.523(8) yes
C295 . H2951 . 0.950 no
C295 . H2952 . 0.950 no
C296 . H2962 . 0.950 no
C296 . H2961 . 0.950 no
C382 . C383 . 1.51(3) yes
C382 . H3822 . 0.950 no
C382 . H3821 . 0.950 no
C383 . C384 . 1.51(4) yes
C383 . H3831 . 0.950 no
C383 . H3832 . 0.950 no
C384 . C385 . 1.47(4) yes
C384 . H3842 . 0.950 no
C384 . H3841 . 0.950 no
C385 . C386 . 1.55(3) yes
C385 . H3851 . 0.950 no
C385 . H3852 . 0.950 no
C386 . H3861 . 0.950 no
C386 . H3862 . 0.950 no
Al1 . O1 . 1.702(4) yes
Al1 . O2 . 1.704(4) yes
Al1 . O3 . 1.682(4) yes
Al1 . O4 . 1.664(4) yes
O1 . C111 . 1.334(4) yes
O2 . C121 . 1.315(3) yes
O3 . C131 . 1.313(3) yes
O4 . C141 . 1.305(3) yes
C111 . C112 . 1.579(3) yes
C111 . C113 . 1.584(3) yes
C111 . C114 . 1.579(3) yes
C112 . F11 . 1.317(4) yes
C112 . F12 . 1.319(4) yes
C112 . F13 . 1.328(4) yes
C113 . F14 . 1.307(4) yes
C113 . F15 . 1.320(4) yes
C113 . F16 . 1.328(4) yes
C114 . F17 . 1.320(4) yes
C114 . F18 . 1.331(4) yes
C114 . F19 . 1.315(4) yes
C121 . C122 . 1.580(3) yes
C121 . C123 . 1.581(3) yes
C121 . C124 . 1.560(3) yes
C121 . C125 . 1.593(4) yes
C121 . C126 . 1.577(4) yes
C121 . C127 . 1.585(4) yes
C122 . F21 . 1.317(5) yes
C122 . F22 . 1.327(5) yes
C122 . F23 . 1.319(5) yes
C123 . F24 . 1.332(5) yes
C123 . F25 . 1.339(5) yes
C123 . F26 . 1.323(5) yes
C124 . F27 . 1.318(5) yes
C124 . F28 . 1.330(5) yes
C124 . F29 . 1.306(5) yes
C125 . F121 . 1.315(5) yes
C125 . F122 . 1.312(5) yes
C125 . F123 . 1.325(5) yes
C126 . F124 . 1.323(5) yes
C126 . F125 . 1.316(5) yes
C126 . F126 . 1.317(5) yes
C127 . F127 . 1.321(5) yes
C127 . F128 . 1.306(5) yes
C127 . F129 . 1.334(5) yes
C131 . C132 . 1.570(3) yes
C131 . C133 . 1.578(3) yes
C131 . C134 . 1.574(3) yes
C131 . C135 . 1.580(4) yes
C131 . C136 . 1.581(4) yes
C131 . C137 . 1.584(4) yes
C132 . F31 . 1.311(5) yes
C132 . F32 . 1.324(5) yes
C132 . F33 . 1.331(5) yes
C133 . F34 . 1.310(5) yes
C133 . F35 . 1.318(5) yes
C133 . F36 . 1.331(5) yes
C134 . F37 . 1.340(5) yes
C134 . F38 . 1.333(4) yes
C134 . F39 . 1.317(5) yes
C135 . F131 . 1.313(6) yes
C135 . F132 . 1.321(6) yes
C135 . F133 . 1.321(6) yes
C136 . F134 . 1.319(6) yes
C136 . F135 . 1.326(6) yes
C136 . F136 . 1.321(6) yes
C137 . F137 . 1.321(6) yes
C137 . F138 . 1.324(6) yes
C137 . F139 . 1.319(6) yes
C141 . C142 . 1.571(3) yes
C141 . C143 . 1.572(4) yes
C141 . C144 . 1.570(3) yes
C141 . C145 . 1.583(4) yes
C141 . C146 . 1.580(4) yes
C141 . C147 . 1.582(4) yes
C142 . F41 . 1.310(5) yes
C142 . F42 . 1.321(5) yes
C142 . F43 . 1.324(5) yes
C143 . F44 . 1.328(5) yes
C143 . F45 . 1.322(5) yes
C143 . F46 . 1.318(5) yes
C144 . F47 . 1.326(5) yes
C144 . F48 . 1.311(5) yes
C144 . F49 . 1.319(5) yes
C145 . F141 . 1.321(6) yes
C145 . F142 . 1.318(6) yes
C145 . F143 . 1.318(6) yes
C146 . F144 . 1.324(6) yes
C146 . F145 . 1.319(6) yes
C146 . F146 . 1.320(6) yes
C147 . F147 . 1.322(6) yes
C147 . F148 . 1.326(6) yes
C147 . F149 . 1.319(6) yes
Al2 . O5 . 1.717(7) yes
Al2 . O6 . 1.686(9) yes
Al2 . O7 . 1.760(7) yes
Al2 . O8 . 1.719(4) yes
Al2 . O6 . 1.686(9) yes
Al2 . O7 . 1.760(7) yes
Al2 . O8 . 1.719(4) yes
Al2 . O15 . 1.645(11) yes
Al2 . O5 . 1.717(7) yes
Al2 . O7 . 1.760(7) yes
Al2 . O8 . 1.719(4) yes
Al2 . O16 . 1.760(11) yes
Al2 . O7 . 1.760(7) yes
Al2 . O8 . 1.719(4) yes
Al2 . O15 . 1.645(11) yes
Al2 . O16 . 1.760(11) yes
Al2 . O5 . 1.717(7) yes
Al2 . O6 . 1.686(9) yes
Al2 . O8 . 1.719(4) yes
Al2 . O17 . 1.676(10) yes
Al2 . O6 . 1.686(9) yes
Al2 . O8 . 1.719(4) yes
Al2 . O15 . 1.645(11) yes
Al2 . O17 . 1.676(10) yes
Al2 . O5 . 1.717(7) yes
Al2 . O8 . 1.719(4) yes
Al2 . O16 . 1.760(11) yes
Al2 . O17 . 1.676(10) yes
Al2 . O8 . 1.719(4) yes
Al2 . O15 . 1.645(11) yes
Al2 . O16 . 1.760(11) yes
Al2 . O17 . 1.676(10) yes
Al2 . O5 . 1.717(7) yes
Al2 . O6 . 1.686(9) yes
Al2 . O7 . 1.760(7) yes
Al2 . O18 . 1.66(3) yes
Al2 . O6 . 1.686(9) yes
Al2 . O7 . 1.760(7) yes
Al2 . O15 . 1.645(11) yes
Al2 . O18 . 1.66(3) yes
Al2 . O5 . 1.717(7) yes
Al2 . O7 . 1.760(7) yes
Al2 . O16 . 1.760(11) yes
Al2 . O18 . 1.66(3) yes
Al2 . O7 . 1.760(7) yes
Al2 . O15 . 1.645(11) yes
Al2 . O16 . 1.760(11) yes
Al2 . O18 . 1.66(3) yes
Al2 . O5 . 1.717(7) yes
Al2 . O6 . 1.686(9) yes
Al2 . O17 . 1.676(10) yes
Al2 . O18 . 1.66(3) yes
Al2 . O6 . 1.686(9) yes
Al2 . O15 . 1.645(11) yes
Al2 . O17 . 1.676(10) yes
Al2 . O18 . 1.66(3) yes
Al2 . O5 . 1.717(7) yes
Al2 . O16 . 1.760(11) yes
Al2 . O17 . 1.676(10) yes
Al2 . O18 . 1.66(3) yes
Al2 . O15 . 1.645(11) yes
Al2 . O16 . 1.760(11) yes
Al2 . O17 . 1.676(10) yes
Al2 . O18 . 1.66(3) yes
O5 . C151 . 1.365(9) yes
O6 . C161 . 1.417(12) yes
O7 . C171 . 1.353(9) yes
O8 . C181 . 1.333(4) yes
O15 . C151 . 1.348(11) yes
O16 . C161 . 1.348(12) yes
O17 . C171 . 1.458(14) yes
O18 . C185 . 1.318(6) yes
C151 . C152 . 1.540(10) yes
C151 . C153 . 1.560(10) yes
C151 . C154 . 1.545(10) yes
C151 . C152 . 1.540(10) yes
C151 . C153 . 1.560(10) yes
C151 . C154 . 1.545(10) yes
C152 . F51 . 1.349(9) yes
C152 . F52 . 1.303(9) yes
C152 . F53 . 1.327(9) yes
C153 . F54 . 1.334(9) yes
C153 . F55 . 1.314(8) yes
C153 . F56 . 1.308(9) yes
C154 . F57 . 1.332(12) yes
C154 . F58 . 1.334(10) yes
C154 . F59 . 1.322(9) yes
C161 . C162 . 1.536(12) yes
C161 . C163 . 1.522(12) yes
C161 . C164 . 1.547(12) yes
C161 . C162 . 1.536(12) yes
C161 . C163 . 1.522(12) yes
C161 . C164 . 1.547(12) yes
C162 . F61 . 1.337(10) yes
C162 . F62 . 1.309(12) yes
C162 . F63 . 1.340(13) yes
C163 . F64 . 1.338(11) yes
C163 . F65 . 1.325(11) yes
C163 . F66 . 1.317(12) yes
C164 . F67 . 1.335(12) yes
C164 . F68 . 1.328(12) yes
C164 . F69 . 1.332(10) yes
C171 . C172 . 1.570(13) yes
C171 . C173 . 1.546(10) yes
C171 . C174 . 1.523(13) yes
C171 . C172 . 1.570(13) yes
C171 . C173 . 1.546(10) yes
C171 . C174 . 1.523(13) yes
C172 . F71 . 1.331(10) yes
C172 . F72 . 1.313(11) yes
C172 . F73 . 1.347(13) yes
C173 . F74 . 1.327(10) yes
C173 . F75 . 1.317(9) yes
C173 . F76 . 1.317(10) yes
C174 . F77 . 1.334(10) yes
C174 . F78 . 1.321(12) yes
C174 . F79 . 1.340(10) yes
C181 . C182 . 1.597(3) yes
C181 . C183 . 1.586(3) yes
C181 . C184 . 1.578(3) yes
C182 . F81 . 1.322(4) yes
C182 . F82 . 1.325(5) yes
C182 . F83 . 1.310(5) yes
C183 . F84 . 1.317(4) yes
C183 . F85 . 1.312(5) yes
C183 . F86 . 1.324(5) yes
C184 . F87 . 1.324(4) yes
C184 . F88 . 1.317(5) yes
C184 . F89 . 1.307(4) yes
C185 . C186 . 1.579(4) yes
C185 . C187 . 1.580(4) yes
C185 . C188 . 1.580(4) yes
C186 . F181 . 1.321(6) yes
C186 . F182 . 1.321(6) yes
C186 . F183 . 1.322(6) yes
C187 . F184 . 1.321(6) yes
C187 . F185 . 1.321(6) yes
C187 . F186 . 1.320(6) yes
C188 . F187 . 1.321(6) yes
C188 . F188 . 1.321(6) yes
C188 . F189 . 1.321(6) yes

loop_
_geom_hbond_atom_site_label_D
_geom_hbond_site_symmetry_D
_geom_hbond_atom_site_label_H
_geom_hbond_site_symmetry_H
_geom_hbond_atom_site_label_A
_geom_hbond_site_symmetry_A
_geom_hbond_angle_DHA
_geom_hbond_distance_DH
_geom_hbond_distance_HA
_geom_hbond_distance_DA
_geom_hbond_publ_flag
C18 . H181 . C2 . 131 0.95 2.59 3.295(11) yes
C237 . H2372 . C383 . 133 0.95 2.33 3.060(11) yes
C283 . H2831 . C383 . 130 0.95 1.33 2.071(11) yes
C382 . H3821 . C237 . 138 0.95 2.02 2.801(11) yes
